data_4500733
loop_
_publ_author_name
'Meng, Xian-Rui'
'Zhong, Di-Chang'
'Jiang, Long'
'Li, Huan-Yong'
'Lu, Tong-Bu'

_publ_section_title
;
 Unprecedented Tuning of Structures and Gas Sorption Properties of Two 2D
 Nickel Metal&#x2212;Organic Frameworks via Altering the Positions of
 Fluorine Atoms in Azamacrocyclic Ligands
;
_journal_issue 5
_journal_name_full 'Crystal Growth &amp; Design'
_journal_page_first 2020
_journal_paper_doi 10.1021/cg2002157
_journal_volume 11
_journal_year 2011
_chemical_formula_sum 'C93 H125 F6 N21 Ni3 O16'
_chemical_formula_weight 2083.27
_chemical_name_systematic
; 
 ? 
;
_space_group_IT_number 2
_symmetry_cell_setting triclinic
_symmetry_space_group_name_Hall '-P 1'
_symmetry_space_group_name_H-M 'P -1'
_atom_sites_solution_hydrogens geom
_atom_sites_solution_primary direct
_atom_sites_solution_secondary difmap
_audit_creation_method SHELXL-97
_cell_angle_alpha 112.489(3)
_cell_angle_beta 92.471(3)
_cell_angle_gamma 102.115(3)
_cell_formula_units_Z 2
_cell_length_a 16.5659(6)
_cell_length_b 17.3791(5)
_cell_length_c 18.8432(6)
_cell_measurement_reflns_used 3431
_cell_measurement_temperature 123(2)
_cell_measurement_theta_max 61.43
_cell_measurement_theta_min 2.77
_cell_volume 4854.8(3)
_computing_cell_refinement
;
CrysAlis RED, Oxford Diffraction Ltd.,
Version 1.171.31.7 (release 18-10-2006 CrysAlis171 .NET)
(compiled Oct 18 2006,16:28:17)
;
_computing_data_collection
;
CrysAlis CCD, Oxford Diffraction Ltd.,
Version 1.171.31.7 (release 18-10-2006 CrysAlis171 .NET)
(compiled Oct 18 2006,16:28:17)
;
_computing_data_reduction
;
CrysAlis RED, Oxford Diffraction Ltd.,
Version 1.171.31.7 (release 18-10-2006 CrysAlis171 .NET)
(compiled Oct 18 2006,16:28:17)
;
_computing_structure_refinement 'SHELXL-97 (Sheldrick, 1997)'
_computing_structure_solution 'SHELXS-97 (Sheldrick, 1990)'
_diffrn_ambient_temperature 123(2)
_diffrn_detector_area_resol_mean 16.0855
_diffrn_measured_fraction_theta_full 0.985
_diffrn_measured_fraction_theta_max 0.985
_diffrn_measurement_device_type 'Gemini S Ultra'
_diffrn_measurement_method '\w and \p scan'
_diffrn_radiation_monochromator graphite
_diffrn_radiation_source 'Enhance (Cu) X-ray Source'
_diffrn_radiation_type CuK\a
_diffrn_radiation_wavelength 1.54178
_diffrn_reflns_av_R_equivalents 0.0261
_diffrn_reflns_av_sigmaI/netI 0.0309
_diffrn_reflns_limit_h_max 18
_diffrn_reflns_limit_h_min -18
_diffrn_reflns_limit_k_max 19
_diffrn_reflns_limit_k_min -18
_diffrn_reflns_limit_l_max 14
_diffrn_reflns_limit_l_min -21
_diffrn_reflns_number 34157
_diffrn_reflns_theta_full 61.24
_diffrn_reflns_theta_max 61.24
_diffrn_reflns_theta_min 2.56
_diffrn_standards_decay_% 0
_diffrn_standards_interval_count 0
_diffrn_standards_interval_time 0
_diffrn_standards_number 0
_exptl_absorpt_coefficient_mu 1.409
_exptl_absorpt_correction_T_max 0.6937
_exptl_absorpt_correction_T_min 0.6236
_exptl_absorpt_correction_type multi-scan
_exptl_absorpt_process_details
;
CrysAlis RED, Oxford Diffraction Ltd.,
Version 1.171.31.7 (release 18-10-2006 CrysAlis171 .NET)
(compiled Oct 18 2006,16:28:17)
Empirical absorption correction using spherical harmonics,
implemented in SCALE3 ABSPACK scaling algorithm.
;
_exptl_crystal_colour pink
_exptl_crystal_density_diffrn 1.425
_exptl_crystal_density_method 'not measured'
_exptl_crystal_description block
_exptl_crystal_F_000 2192
_exptl_crystal_size_max 0.37
_exptl_crystal_size_mid 0.31
_exptl_crystal_size_min 0.28
_refine_diff_density_max 0.594
_refine_diff_density_min -0.801
_refine_diff_density_rms 0.056
_refine_ls_extinction_method none
_refine_ls_goodness_of_fit_ref 1.052
_refine_ls_hydrogen_treatment constr
_refine_ls_matrix_type full
_refine_ls_number_parameters 1327
_refine_ls_number_reflns 14739
_refine_ls_number_restraints 312
_refine_ls_restrained_S_all 1.122
_refine_ls_R_factor_all 0.0496
_refine_ls_R_factor_gt 0.0418
_refine_ls_shift/su_max 0.001
_refine_ls_shift/su_mean 0.000
_refine_ls_structure_factor_coef Fsqd
_refine_ls_weighting_details 'calc w=1/[\s^2^(Fo^2^)+(0.0724P)^2^+2.4057P] where P=(Fo^2^+2Fc^2^)/3'
_refine_ls_weighting_scheme calc
_refine_ls_wR_factor_gt 0.1181
_refine_ls_wR_factor_ref 0.1221
_reflns_number_gt 12383
_reflns_number_total 14739
_reflns_threshold_expression >2sigma(I)
_cod_data_source_file cg2002157_si_002.cif
_cod_data_source_block 2
_cod_depositor_comments
;
The following automatic conversions were performed:

'_symmetry_cell_setting' value 'Triclinic' changed to 'triclinic'
according to /home/saulius/struct/CIF-dictionaries/cif_core.dic
dictionary named 'cif_core.dic' version 2.4.1 from 2010-06-29.

Automatic conversion script
Id: cif_fix_values 1715 2011-07-08 13:25:40Z adriana 
;
_cod_original_sg_symbol_H-M P-1
_cod_database_code 4500733

loop_
_symmetry_equiv_pos_as_xyz
'x, y, z'
'-x, -y, -z'

loop_
_atom_site_label
_atom_site_type_symbol
_atom_site_fract_x
_atom_site_fract_y
_atom_site_fract_z
_atom_site_U_iso_or_equiv
_atom_site_adp_type
_atom_site_occupancy
_atom_site_symmetry_multiplicity
_atom_site_calc_flag
_atom_site_refinement_flags
_atom_site_disorder_assembly
_atom_site_disorder_group
C1 C 0.39099(19) 0.0371(2) 0.11087(18) 0.0384(7) Uani 1 1 d . . .
H1A H 0.3888 0.0521 0.0652 0.046 Uiso 1 1 calc R . .
H1B H 0.3555 0.0674 0.1472 0.046 Uiso 1 1 calc R . .
C2 C 0.35959(18) -0.05984(19) 0.08544(16) 0.0338(7) Uani 1 1 d . . .
H2A H 0.3007 -0.0789 0.0611 0.041 Uiso 1 1 calc R . .
H2B H 0.3932 -0.0902 0.0470 0.041 Uiso 1 1 calc R . .
C3 C 0.35339(17) -0.17266(17) 0.13661(15) 0.0291(6) Uani 1 1 d . . .
H3A H 0.2960 -0.2023 0.1096 0.035 Uiso 1 1 calc R . .
H3B H 0.3924 -0.1959 0.1005 0.035 Uiso 1 1 calc R . .
C4 C 0.30389(17) -0.17326(19) 0.25923(16) 0.0321(6) Uani 1 1 d . . .
H4A H 0.3091 -0.1105 0.2819 0.038 Uiso 1 1 calc R . .
H4B H 0.3175 -0.1902 0.3020 0.038 Uiso 1 1 calc R . .
C5 C 0.21520(17) -0.21840(17) 0.22290(15) 0.0274(6) Uani 1 1 d . . .
C6 C 0.16123(18) -0.17706(18) 0.20242(16) 0.0312(6) Uani 1 1 d . . .
H6 H 0.1804 -0.1180 0.2120 0.037 Uiso 1 1 calc R . .
C7 C 0.07959(18) -0.22002(19) 0.16810(16) 0.0336(7) Uani 1 1 d . . .
H7 H 0.0435 -0.1902 0.1550 0.040 Uiso 1 1 calc R . .
C8 C 0.05108(18) -0.30598(19) 0.15313(17) 0.0365(7) Uani 1 1 d . . .
H8 H -0.0041 -0.3357 0.1283 0.044 Uiso 1 1 calc R . .
C9 C 0.10270(18) -0.34874(19) 0.17419(19) 0.0391(7) Uani 1 1 d . . .
H9 H 0.0837 -0.4078 0.1647 0.047 Uiso 1 1 calc R . .
C10 C 0.18230(17) -0.30360(18) 0.20919(17) 0.0320(6) Uani 1 1 d . . .
C11 C 0.44960(17) -0.16681(18) 0.24233(18) 0.0337(7) Uani 1 1 d . . .
H11A H 0.4867 -0.1865 0.2029 0.040 Uiso 1 1 calc R . .
H11B H 0.4528 -0.1960 0.2780 0.040 Uiso 1 1 calc R . .
C12 C 0.56739(18) -0.0452(2) 0.32687(17) 0.0364(7) Uani 1 1 d . . .
H12A H 0.6041 -0.0737 0.2908 0.044 Uiso 1 1 calc R . .
H12B H 0.5695 -0.0613 0.3718 0.044 Uiso 1 1 calc R . .
C13 C 0.59636(18) 0.05155(19) 0.35380(16) 0.0370(7) Uani 1 1 d . . .
H13A H 0.5610 0.0801 0.3914 0.044 Uiso 1 1 calc R . .
H13B H 0.6547 0.0719 0.3796 0.044 Uiso 1 1 calc R . .
C14 C 0.60097(18) 0.16514(18) 0.30292(17) 0.0359(7) Uani 1 1 d . E .
H14A H 0.5580 0.1862 0.3348 0.043 Uiso 1 1 calc R . .
H14B H 0.6562 0.1974 0.3339 0.043 Uiso 1 1 calc R . .
C15 C 0.66102(19) 0.1629(2) 0.18477(19) 0.0396(7) Uani 1 1 d . E .
H15A H 0.6522 0.1774 0.1395 0.047 Uiso 1 1 calc R . .
H15B H 0.6580 0.1006 0.1652 0.047 Uiso 1 1 calc R . .
C16 C 0.7456(2) 0.2126(2) 0.22942(19) 0.0413(8) Uani 1 1 d . . .
C18 C 0.8726(3) 0.2261(4) 0.3056(2) 0.0724(13) Uani 1 1 d . . .
H18 H 0.9068 0.2009 0.3275 0.087 Uiso 1 1 calc R A 1
C19 C 0.8978(3) 0.3117(4) 0.3169(3) 0.0910(19) Uani 1 1 d . E .
H19 H 0.9492 0.3461 0.3483 0.109 Uiso 1 1 calc R . .
C20 C 0.8491(3) 0.3480(3) 0.2829(3) 0.0846(17) Uani 1 1 d . . .
H20 H 0.8671 0.4061 0.2889 0.102 Uiso 1 1 calc R B 1
C22 C 0.51262(19) 0.15837(19) 0.1913(2) 0.0415(8) Uani 1 1 d . E .
H22A H 0.5147 0.1847 0.1529 0.050 Uiso 1 1 calc R . .
H22B H 0.4740 0.1821 0.2276 0.050 Uiso 1 1 calc R . .
C23 C 0.34181(17) 0.51352(18) 0.70410(17) 0.0322(6) Uani 1 1 d . . .
H23A H 0.2913 0.5314 0.7236 0.039 Uiso 1 1 calc R . .
H23B H 0.3242 0.4594 0.6571 0.039 Uiso 1 1 calc R . .
C24 C 0.39664(18) 0.58308(19) 0.68473(18) 0.0347(7) Uani 1 1 d . . .
H24A H 0.3659 0.5923 0.6436 0.042 Uiso 1 1 calc R . .
H24B H 0.4122 0.6378 0.7313 0.042 Uiso 1 1 calc R . .
C25 C 0.54264(17) 0.62575(18) 0.65822(17) 0.0312(6) Uani 1 1 d . . .
H25A H 0.5231 0.6516 0.6242 0.037 Uiso 1 1 calc R . .
H25B H 0.5572 0.6710 0.7115 0.037 Uiso 1 1 calc R . .
C26 C 0.61111(17) 0.54943(19) 0.54856(16) 0.0314(6) Uani 1 1 d . . .
H26A H 0.5778 0.5730 0.5208 0.038 Uiso 1 1 calc R . .
H26B H 0.5820 0.4887 0.5351 0.038 Uiso 1 1 calc R . .
C27 C 0.69660(18) 0.55347(19) 0.52232(16) 0.0322(7) Uani 1 1 d . . .
C28 C 0.74153(19) 0.6272(2) 0.51524(17) 0.0383(7) Uani 1 1 d . . .
H28 H 0.7190 0.6761 0.5288 0.046 Uiso 1 1 calc R . .
C29 C 0.8181(2) 0.6302(2) 0.48890(19) 0.0471(9) Uani 1 1 d . . .
H29 H 0.8471 0.6806 0.4837 0.057 Uiso 1 1 calc R . .
C30 C 0.8524(2) 0.5613(3) 0.4702(2) 0.0547(10) Uani 1 1 d . . .
H30 H 0.9049 0.5640 0.4516 0.066 Uiso 1 1 calc R . .
C31 C 0.8115(2) 0.4879(3) 0.4782(2) 0.0579(10) Uani 1 1 d . . .
H31 H 0.8354 0.4400 0.4665 0.069 Uiso 1 1 calc R . .
C32 C 0.7343(2) 0.4865(2) 0.5039(2) 0.0462(8) Uani 1 1 d . . .
C33 C 0.66123(16) 0.56804(17) 0.68039(15) 0.0264(6) Uani 1 1 d . . .
H33A H 0.6734 0.6122 0.7342 0.032 Uiso 1 1 calc R . .
H33B H 0.7151 0.5610 0.6614 0.032 Uiso 1 1 calc R . .
C34 C 0.66228(16) 0.45196(18) 0.72535(16) 0.0294(6) Uani 1 1 d . . .
H34A H 0.6917 0.4990 0.7746 0.035 Uiso 1 1 calc R . .
H34B H 0.7043 0.4261 0.6951 0.035 Uiso 1 1 calc R . .
C35 C 0.60094(17) 0.38417(19) 0.74201(17) 0.0313(6) Uani 1 1 d . . .
H35A H 0.5738 0.3356 0.6928 0.038 Uiso 1 1 calc R . .
H35B H 0.6306 0.3619 0.7737 0.038 Uiso 1 1 calc R . .
C36 C 0.34952(16) 0.42927(18) 0.78452(15) 0.0283(6) Uani 1 1 d . F .
H36A H 0.3029 0.4457 0.8131 0.034 Uiso 1 1 calc R . .
H36B H 0.3254 0.3784 0.7360 0.034 Uiso 1 1 calc R . .
C37 C 0.43501(19) 0.4697(2) 0.91001(17) 0.0434(8) Uani 1 1 d . F .
H37A H 0.4581 0.5258 0.9075 0.052 Uiso 1 1 calc R . .
H37B H 0.4812 0.4533 0.9313 0.052 Uiso 1 1 calc R . .
C38 C 0.37037(18) 0.4800(2) 0.96473(16) 0.0345(7) Uani 1 1 d . . .
C40 C 0.3057(2) 0.5706(2) 1.0656(2) 0.0474(8) Uani 1 1 d . . .
H40 H 0.3007 0.6266 1.0971 0.057 Uiso 1 1 calc R C 1
C41 C 0.2584(2) 0.4994(2) 1.07333(18) 0.0474(8) Uani 1 1 d . F .
H41 H 0.2195 0.5061 1.1095 0.057 Uiso 1 1 calc R . .
C42 C 0.2677(3) 0.4186(2) 1.0285(2) 0.0581(10) Uani 1 1 d . . .
H42 H 0.2363 0.3694 1.0343 0.070 Uiso 1 1 calc R D 1
C44 C 0.46555(18) 0.36440(19) 0.79352(18) 0.0355(7) Uani 1 1 d . F .
H44A H 0.4400 0.3198 0.7417 0.043 Uiso 1 1 calc R . .
H44B H 0.4856 0.3353 0.8243 0.043 Uiso 1 1 calc R . .
C45 C -0.06634(18) -0.01780(18) 0.35144(15) 0.0333(7) Uani 1 1 d . . .
H45A H -0.0707 0.0062 0.3119 0.040 Uiso 1 1 calc R . .
H45B H -0.1210 -0.0562 0.3482 0.040 Uiso 1 1 calc R . .
C46 C 0.00035(18) -0.06787(18) 0.33670(15) 0.0320(7) Uani 1 1 d . . .
H46A H -0.0144 -0.1164 0.2852 0.038 Uiso 1 1 calc R . .
H46B H 0.0546 -0.0302 0.3375 0.038 Uiso 1 1 calc R . .
C47 C 0.07880(18) -0.13766(18) 0.39950(16) 0.0324(7) Uani 1 1 d . . .
H47A H 0.0729 -0.1888 0.3504 0.039 Uiso 1 1 calc R . .
H47B H 0.1301 -0.0951 0.4019 0.039 Uiso 1 1 calc R . .
C48 C 0.0217(2) -0.23488(19) 0.46208(18) 0.0407(7) Uani 1 1 d U . .
H48A H -0.0329 -0.2217 0.4561 0.049 Uiso 1 1 calc R . .
H48B H 0.0281 -0.2409 0.5120 0.049 Uiso 1 1 calc R . .
C49 C 0.0225(2) -0.3189(2) 0.39676(19) 0.0440(7) Uani 1 1 d U . .
C50 C -0.0426(3) -0.3577(2) 0.3341(2) 0.0628(9) Uani 1 1 d U . .
H50 H -0.0851 -0.3292 0.3316 0.075 Uiso 1 1 calc R . .
C51 C -0.0449(4) -0.4367(3) 0.2763(3) 0.0850(12) Uani 1 1 d U . .
H51 H -0.0895 -0.4637 0.2347 0.102 Uiso 1 1 calc R . .
C52 C 0.0159(4) -0.4744(3) 0.2797(3) 0.0903(13) Uani 1 1 d U . .
H52 H 0.0141 -0.5277 0.2382 0.108 Uiso 1 1 calc R . .
C53 C 0.0815(3) -0.4426(3) 0.3384(3) 0.0841(11) Uani 1 1 d U . .
H53 H 0.1233 -0.4722 0.3393 0.101 Uiso 1 1 calc R . .
C54 C 0.0816(3) -0.3619(3) 0.3975(3) 0.0653(9) Uani 1 1 d U . .
C55 C -0.11145(19) 0.09364(19) 0.45927(17) 0.0355(7) Uani 1 1 d . . .
H55A H -0.1303 0.1166 0.4226 0.043 Uiso 1 1 calc R . .
H55B H -0.1591 0.0493 0.4608 0.043 Uiso 1 1 calc R . .
C56 C 0.97896(17) 1.05791(18) 1.15940(15) 0.0300(6) Uani 1 1 d . . .
H56A H 0.9244 1.0175 1.1525 0.036 Uiso 1 1 calc R . .
H56B H 0.9877 1.1046 1.2118 0.036 Uiso 1 1 calc R . .
C57 C 1.04824(17) 1.01132(18) 1.15083(15) 0.0313(6) Uani 1 1 d . . .
H57A H 1.1030 1.0524 1.1605 0.038 Uiso 1 1 calc R . .
H57B H 1.0477 0.9850 1.1891 0.038 Uiso 1 1 calc R . .
C58 C 1.10869(17) 0.90837(18) 1.04871(17) 0.0310(6) Uani 1 1 d . . .
H58A H 1.1570 0.9560 1.0546 0.037 Uiso 1 1 calc R . .
H58B H 1.1226 0.8822 1.0845 0.037 Uiso 1 1 calc R . .
C59 C 1.03916(19) 0.76174(18) 0.9562(2) 0.0405(7) Uani 1 1 d . . .
H59A H 1.0002 0.7433 0.9081 0.049 Uiso 1 1 calc R . .
H59B H 1.0057 0.7688 0.9996 0.049 Uiso 1 1 calc R . .
C60 C 1.0845(2) 0.69208(18) 0.94837(17) 0.0364(7) Uani 1 1 d . . .
C61 C 1.0420(2) 0.6145(2) 0.94833(19) 0.0466(8) Uani 1 1 d . . .
C62 C 1.0775(3) 0.5477(2) 0.9408(2) 0.0602(11) Uani 1 1 d . . .
H62 H 1.0458 0.4959 0.9418 0.072 Uiso 1 1 calc R . .
C63 C 1.1607(3) 0.5582(2) 0.9317(2) 0.0677(12) Uani 1 1 d . . .
H63 H 1.1870 0.5129 0.9259 0.081 Uiso 1 1 calc R . .
C64 C 1.2061(3) 0.6341(3) 0.9310(2) 0.0612(10) Uani 1 1 d . . .
H64 H 1.2633 0.6410 0.9243 0.073 Uiso 1 1 calc R . .
C65 C 1.1676(2) 0.7005(2) 0.9401(2) 0.0484(8) Uani 1 1 d . . .
H65 H 1.1996 0.7530 0.9406 0.058 Uiso 1 1 calc R . .
C66 C 0.90586(17) 1.12685(18) 1.09186(16) 0.0310(6) Uani 1 1 d . . .
H66A H 0.8549 1.0810 1.0829 0.037 Uiso 1 1 calc R . .
H66B H 0.9049 1.1754 1.1411 0.037 Uiso 1 1 calc R . .
C67 C 0.45261(16) 0.33132(16) 0.56980(15) 0.0239(6) Uani 1 1 d . . .
C68 C 0.38826(15) 0.24912(16) 0.52226(15) 0.0221(5) Uani 1 1 d . . .
C69 C 0.39940(16) 0.19819(16) 0.44750(15) 0.0240(6) Uani 1 1 d . . .
H69 H 0.4494 0.2134 0.4278 0.029 Uiso 1 1 calc R . .
C70 C 0.33815(16) 0.12525(16) 0.40140(15) 0.0236(6) Uani 1 1 d . . .
C71 C 0.34866(17) 0.07082(16) 0.31929(15) 0.0272(6) Uani 1 1 d . . .
C72 C 0.26544(16) 0.10328(16) 0.43095(14) 0.0234(6) Uani 1 1 d . . .
H72 H 0.2234 0.0535 0.3996 0.028 Uiso 1 1 calc R . .
C73 C 0.25339(15) 0.15303(16) 0.50565(14) 0.0223(6) Uani 1 1 d . . .
C74 C 0.17223(16) 0.13148(17) 0.53572(15) 0.0275(6) Uani 1 1 d . . .
C75 C 0.31492(16) 0.22571(16) 0.55078(14) 0.0224(5) Uani 1 1 d . . .
H75 H 0.3071 0.2601 0.6018 0.027 Uiso 1 1 calc R . .
C76 C 0.53970(16) 0.66444(18) 0.87199(16) 0.0302(6) Uani 1 1 d . . .
C77 C 0.60450(16) 0.74168(16) 0.92870(15) 0.0248(6) Uani 1 1 d . . .
C78 C 0.68661(16) 0.76023(16) 0.91416(14) 0.0239(6) Uani 1 1 d . . .
H78 H 0.7032 0.7228 0.8687 0.029 Uiso 1 1 calc R . .
C79 C 0.74456(15) 0.83324(16) 0.96580(14) 0.0209(5) Uani 1 1 d . . .
C80 C 0.83333(15) 0.85643(16) 0.94947(14) 0.0214(5) Uani 1 1 d . . .
C81 C 0.71993(15) 0.88562(16) 1.03348(14) 0.0217(5) Uani 1 1 d . . .
H81 H 0.7590 0.9356 1.0689 0.026 Uiso 1 1 calc R . .
C82 C 0.63901(16) 0.86602(16) 1.05027(14) 0.0218(5) Uani 1 1 d . . .
C83 C 0.61705(16) 0.92134(16) 1.12708(15) 0.0244(6) Uani 1 1 d . . .
C84 C 0.58109(16) 0.79498(16) 0.99631(15) 0.0245(6) Uani 1 1 d . . .
H84 H 0.5250 0.7829 1.0059 0.029 Uiso 1 1 calc R . .
C85 C 0.84440(19) 0.8430(2) 0.15828(19) 0.0401(8) Uani 1 1 d . . .
H85 H 0.8216 0.8884 0.1573 0.048 Uiso 1 1 calc R . .
C86 C 0.8375(2) 0.7271(2) 0.2005(2) 0.0498(9) Uani 1 1 d . . .
H86A H 0.8027 0.6726 0.1624 0.075 Uiso 1 1 calc R . .
H86B H 0.8348 0.7282 0.2527 0.075 Uiso 1 1 calc R . .
H86C H 0.8953 0.7329 0.1898 0.075 Uiso 1 1 calc R . .
C87 C 0.73355(19) 0.8145(2) 0.2319(2) 0.0463(8) Uani 1 1 d . . .
H87A H 0.7212 0.8653 0.2275 0.069 Uiso 1 1 calc R . .
H87B H 0.7437 0.8248 0.2868 0.069 Uiso 1 1 calc R . .
H87C H 0.6861 0.7649 0.2059 0.069 Uiso 1 1 calc R . .
C88 C 0.1160(2) 0.1643(2) 0.33823(16) 0.0380(7) Uani 1 1 d . . .
H88 H 0.1414 0.1208 0.3399 0.046 Uiso 1 1 calc R . .
C89 C 0.1184(2) 0.2830(2) 0.3014(2) 0.0435(8) Uani 1 1 d . . .
H89A H 0.0609 0.2743 0.3130 0.065 Uiso 1 1 calc R . .
H89B H 0.1190 0.2831 0.2495 0.065 Uiso 1 1 calc R . .
H89C H 0.1519 0.3381 0.3397 0.065 Uiso 1 1 calc R . .
C90 C 0.23040(19) 0.2040(2) 0.27288(18) 0.0410(7) Uani 1 1 d . . .
H90A H 0.2757 0.2535 0.3048 0.061 Uiso 1 1 calc R . .
H90B H 0.2249 0.2003 0.2196 0.061 Uiso 1 1 calc R . .
H90C H 0.2428 0.1514 0.2731 0.061 Uiso 1 1 calc R . .
N1 N 0.47837(15) 0.06356(15) 0.14965(14) 0.0322(5) Uani 1 1 d . . .
H1 H 0.5108 0.0441 0.1122 0.039 Uiso 1 1 d R . .
N2 N 0.36683(13) -0.07978(14) 0.15448(12) 0.0260(5) Uani 1 1 d . . .
H2 H 0.3263 -0.0614 0.1827 0.031 Uiso 1 1 d R . .
N3 N 0.36491(14) -0.19260(14) 0.20386(13) 0.0298(5) Uani 1 1 d . . .
N4 N 0.48097(14) -0.07242(14) 0.28723(13) 0.0286(5) Uani 1 1 d . . .
H4 H 0.4471 -0.0553 0.3240 0.034 Uiso 1 1 d R . .
N5 N 0.59033(14) 0.07257(14) 0.28571(12) 0.0282(5) Uani 1 1 d . . .
H5 H 0.6318 0.0554 0.2581 0.034 Uiso 1 1 d R . .
N6 N 0.59463(15) 0.18275(15) 0.23404(15) 0.0376(6) Uani 1 1 d . . .
N7 N 0.39088(13) 0.50047(14) 0.76417(12) 0.0248(5) Uani 1 1 d . . .
H7A H 0.4000 0.5495 0.8080 0.030 Uiso 1 1 d R . .
N8 N 0.47277(14) 0.55537(14) 0.65776(13) 0.0277(5) Uani 1 1 d . . .
H8A H 0.4584 0.5157 0.6080 0.033 Uiso 1 1 d R . .
N9 N 0.61702(14) 0.59832(14) 0.63270(13) 0.0279(5) Uani 1 1 d . . .
N10 N 0.61510(13) 0.48586(13) 0.68096(12) 0.0231(5) Uani 1 1 d . . .
H10 H 0.6031 0.4465 0.6310 0.028 Uiso 1 1 d R . .
N11 N 0.53799(14) 0.42496(15) 0.78426(13) 0.0285(5) Uani 1 1 d . . .
H11 H 0.5633 0.4630 0.8324 0.034 Uiso 1 1 d R . .
N12 N 0.40282(14) 0.40520(16) 0.83090(13) 0.0324(5) Uani 1 1 d . . .
N13 N -0.04345(14) 0.05278(15) 0.42983(12) 0.0303(5) Uani 1 1 d . . .
H13 H -0.0004 0.0938 0.4277 0.036 Uiso 1 1 d R . .
N14 N 0.00641(14) -0.10035(14) 0.39795(12) 0.0289(5) Uani 1 1 d . . .
H14 H -0.0403 -0.1430 0.3888 0.035 Uiso 1 1 d R . .
N15 N 0.08846(16) -0.16278(15) 0.46411(14) 0.0355(6) Uani 1 1 d . . .
N16 N 0.97977(13) 1.09369(14) 1.10024(12) 0.0248(5) Uani 1 1 d . . .
H16 H 1.0252 1.1389 1.1150 0.030 Uiso 1 1 d R . .
N17 N 1.03518(13) 0.94420(14) 1.07153(12) 0.0265(5) Uani 1 1 d . . .
H17 H 0.9918 0.9004 1.0680 0.032 Uiso 1 1 d R . .
N18 N 1.09585(14) 0.84469(14) 0.97025(14) 0.0328(6) Uani 1 1 d . . .
N19 N 0.80758(15) 0.79736(16) 0.19554(15) 0.0359(6) Uani 1 1 d . . .
N20 N 0.15288(15) 0.21411(15) 0.30429(14) 0.0337(6) Uani 1 1 d . . .
Ni1 Ni 0.47951(3) -0.00387(3) 0.21931(2) 0.02378(12) Uani 1 1 d . . .
Ni2 Ni 0.50393(2) 0.49328(3) 0.72498(2) 0.02157(12) Uani 1 1 d . . .
Ni3 Ni 0.0000 0.0000 0.5000 0.02582(16) Uani 1 2 d S . .
Ni4 Ni 1.0000 1.0000 1.0000 0.02003(15) Uani 1 2 d S . .
O1 O 0.42255(11) 0.07972(12) 0.30299(11) 0.0332(5) Uani 1 1 d . . .
O2 O 0.28464(11) 0.02198(12) 0.27393(11) 0.0332(5) Uani 1 1 d . . .
O3 O 0.43814(11) 0.37408(11) 0.63704(10) 0.0285(4) Uani 1 1 d . . .
O4 O 0.51469(12) 0.35236(13) 0.53968(11) 0.0421(6) Uani 1 1 d . . .
O5 O 0.12216(11) 0.06031(12) 0.49317(10) 0.0314(5) Uani 1 1 d . . .
O6 O 0.16005(12) 0.18447(13) 0.59893(11) 0.0394(5) Uani 1 1 d . . .
O7 O 0.56695(11) 0.60871(11) 0.81902(10) 0.0279(4) Uani 1 1 d . . .
O8 O 0.46545(12) 0.66189(14) 0.88085(14) 0.0542(7) Uani 1 1 d . . .
O9 O 0.87488(10) 0.93201(11) 0.99049(10) 0.0245(4) Uani 1 1 d . . .
O10 O 0.85875(11) 0.80068(12) 0.89687(11) 0.0302(4) Uani 1 1 d . . .
O12 O 0.67628(11) 0.96772(12) 1.17961(10) 0.0322(4) Uani 1 1 d . . .
O11 O 0.53993(11) 0.91624(12) 1.13244(10) 0.0286(4) Uani 1 1 d . . .
O13 O 0.90563(14) 0.83130(17) 0.12489(15) 0.0530(6) Uani 1 1 d . . .
O14 O 0.05148(14) 0.17023(15) 0.36757(13) 0.0493(6) Uani 1 1 d . . .
O1W O 0.15391(18) 0.37579(17) 0.16995(17) 0.0700(8) Uani 1 1 d . . .
H1C H 0.1369 0.3923 0.1353 0.105 Uiso 1 1 d R . .
H1D H 0.1502 0.3210 0.1464 0.105 Uiso 1 1 d R . .
F1 F 0.23144(11) -0.34567(12) 0.23251(12) 0.0468(5) Uani 1 1 d . . .
C21 C 0.7966(2) 0.1784(3) 0.2617(2) 0.0526(9) Uani 0.75 1 d P E 1
H21 H 0.7789 0.1196 0.2536 0.063 Uiso 0.75 1 calc PR E 1
C17 C 0.7745(2) 0.2973(2) 0.2409(2) 0.0590(11) Uani 0.75 1 d PD E 1
F2 F 0.72672(18) 0.33123(17) 0.2076(2) 0.0682(9) Uani 0.75 1 d PD E 1
C17' C 0.7966(2) 0.1784(3) 0.2617(2) 0.0526(9) Uani 0.25 1 d PD E 2
C21' C 0.7745(2) 0.2973(2) 0.2409(2) 0.0590(11) Uani 0.25 1 d P E 2
H21' H 0.7404 0.3218 0.2181 0.071 Uiso 0.25 1 calc PR E 2
F2' F 0.7900(9) 0.1130(8) 0.2820(10) 0.147(6) Uani 0.25 1 d PD E 2
F3 F 0.69460(15) 0.41458(14) 0.51193(17) 0.0767(8) Uani 1 1 d . . .
C43 C 0.3602(2) 0.5591(2) 1.0114(2) 0.0439(8) Uani 0.50 1 d P F 1
H43 H 0.3922 0.6084 1.0061 0.053 Uiso 0.50 1 calc PR F 1
C39 C 0.3231(2) 0.4104(2) 0.97535(19) 0.0490(9) Uani 0.50 1 d P F 1
F4 F 0.3419(3) 0.3298(2) 0.94260(19) 0.0468(9) Uani 0.50 1 d P F 1
C39' C 0.3602(2) 0.5591(2) 1.0114(2) 0.0439(8) Uani 0.50 1 d P F 2
C43' C 0.3231(2) 0.4104(2) 0.97535(19) 0.0490(9) Uani 0.50 1 d P F 2
H43' H 0.3292 0.3546 0.9446 0.059 Uiso 0.50 1 calc PR F 2
F4' F 0.4139(3) 0.6359(3) 1.0234(3) 0.0680(12) Uani 0.50 1 d P F 2
F5 F 0.14231(19) -0.32788(19) 0.4569(2) 0.1064(10) Uani 1 1 d . . .
F6 F 0.95906(14) 0.60378(13) 0.95667(14) 0.0651(6) Uani 1 1 d . . .
O15 O 0.4324(4) 0.9466(4) 0.4429(3) 0.1022(17) Uani 0.737(4) 1 d PDU G 1
N21 N 0.3520(4) 0.8258(4) 0.4517(4) 0.0868(13) Uani 0.737(4) 1 d PDU G 1
C91 C 0.4328(4) 0.8781(5) 0.4505(4) 0.0968(16) Uani 0.737(4) 1 d PDU G 1
H91A H 0.4830 0.8612 0.4551 0.116 Uiso 0.737(4) 1 calc PR G 1
C92 C 0.2759(3) 0.8518(3) 0.4500(3) 0.0477(11) Uani 0.737(4) 1 d PDU G 1
H92A H 0.2873 0.9084 0.4476 0.072 Uiso 0.737(4) 1 calc PR G 1
H92B H 0.2509 0.8549 0.4969 0.072 Uiso 0.737(4) 1 calc PR G 1
H92C H 0.2373 0.8099 0.4042 0.072 Uiso 0.737(4) 1 calc PR G 1
C93 C 0.3542(5) 0.7485(4) 0.4676(4) 0.0918(18) Uani 0.737(4) 1 d PDU G 1
H93A H 0.3449 0.7598 0.5213 0.138 Uiso 0.737(4) 1 calc PR G 1
H93B H 0.4088 0.7356 0.4598 0.138 Uiso 0.737(4) 1 calc PR G 1
H93C H 0.3105 0.6995 0.4322 0.138 Uiso 0.737(4) 1 calc PR G 1
O15' O 0.4030(6) 0.9792(6) 0.4390(5) 0.042(2) Uani 0.263(4) 1 d PDU G 2
N21' N 0.3580(8) 0.8510(8) 0.4511(10) 0.0751(18) Uani 0.263(4) 1 d PDU G 2
C91' C 0.3454(8) 0.9274(7) 0.4458(7) 0.072(2) Uani 0.263(4) 1 d PDU G 2
H91B H 0.2914 0.9380 0.4477 0.086 Uiso 0.263(4) 1 calc PR G 2
C92' C 0.4390(8) 0.8293(10) 0.4494(11) 0.078(3) Uani 0.263(4) 1 d PDU G 2
H92D H 0.4547 0.8148 0.3971 0.117 Uiso 0.263(4) 1 calc PR G 2
H92E H 0.4351 0.7799 0.4633 0.117 Uiso 0.263(4) 1 calc PR G 2
H92F H 0.4812 0.8785 0.4865 0.117 Uiso 0.263(4) 1 calc PR G 2
C93' C 0.2868(9) 0.7861(10) 0.4540(10) 0.083(3) Uani 0.263(4) 1 d PDU G 2
H93D H 0.2764 0.7346 0.4056 0.124 Uiso 0.263(4) 1 calc PR G 2
H93E H 0.2372 0.8092 0.4606 0.124 Uiso 0.263(4) 1 calc PR G 2
H93F H 0.2993 0.7712 0.4978 0.124 Uiso 0.263(4) 1 calc PR G 2

loop_
_atom_site_aniso_label
_atom_site_aniso_U_11
_atom_site_aniso_U_22
_atom_site_aniso_U_33
_atom_site_aniso_U_23
_atom_site_aniso_U_13
_atom_site_aniso_U_12
C1 0.0364(17) 0.0420(18) 0.0405(17) 0.0214(15) 0.0025(14) 0.0088(14)
C2 0.0325(15) 0.0389(17) 0.0248(14) 0.0094(13) 0.0011(12) 0.0054(13)
C3 0.0251(14) 0.0230(14) 0.0264(14) 0.0004(12) 0.0017(11) -0.0017(11)
C4 0.0279(15) 0.0318(16) 0.0291(15) 0.0093(13) 0.0005(12) -0.0017(12)
C5 0.0265(14) 0.0275(15) 0.0249(13) 0.0094(12) 0.0054(11) 0.0018(12)
C6 0.0331(15) 0.0276(15) 0.0301(15) 0.0113(12) 0.0050(12) 0.0021(12)
C7 0.0309(15) 0.0381(17) 0.0333(15) 0.0157(14) 0.0047(12) 0.0091(13)
C8 0.0243(14) 0.0381(17) 0.0390(17) 0.0103(14) 0.0015(12) 0.0013(13)
C9 0.0304(16) 0.0272(16) 0.0542(19) 0.0147(15) 0.0060(14) -0.0013(13)
C10 0.0270(15) 0.0303(16) 0.0403(16) 0.0159(13) 0.0061(12) 0.0064(12)
C11 0.0290(15) 0.0258(15) 0.0418(17) 0.0128(13) -0.0005(13) 0.0002(12)
C12 0.0292(15) 0.0448(18) 0.0294(15) 0.0173(14) -0.0045(12) -0.0055(13)
C13 0.0300(15) 0.0413(18) 0.0241(14) 0.0053(13) -0.0006(12) -0.0079(13)
C14 0.0300(15) 0.0237(15) 0.0362(16) -0.0025(13) 0.0115(13) -0.0041(12)
C15 0.0406(17) 0.0332(17) 0.0458(18) 0.0175(15) 0.0171(15) 0.0054(14)
C16 0.0373(17) 0.0401(18) 0.0484(19) 0.0186(15) 0.0230(15) 0.0085(14)
C18 0.049(2) 0.112(4) 0.048(2) 0.020(2) 0.0183(19) 0.021(3)
C19 0.039(2) 0.100(4) 0.072(3) -0.021(3) 0.016(2) -0.005(3)
C20 0.046(3) 0.046(2) 0.124(4) 0.000(3) 0.036(3) -0.003(2)
C22 0.0389(18) 0.0274(16) 0.058(2) 0.0177(15) 0.0118(15) 0.0066(13)
C23 0.0218(14) 0.0318(16) 0.0367(16) 0.0092(13) 0.0004(12) 0.0028(12)
C24 0.0273(15) 0.0345(16) 0.0451(17) 0.0185(14) 0.0033(13) 0.0087(13)
C25 0.0304(15) 0.0248(15) 0.0369(16) 0.0132(13) 0.0055(12) 0.0015(12)
C26 0.0285(15) 0.0335(16) 0.0286(15) 0.0133(13) 0.0004(12) -0.0011(12)
C27 0.0321(15) 0.0357(17) 0.0253(14) 0.0124(13) 0.0017(12) 0.0013(13)
C28 0.0369(17) 0.0429(18) 0.0318(16) 0.0174(14) 0.0026(13) -0.0014(14)
C29 0.0417(19) 0.053(2) 0.0417(18) 0.0228(17) 0.0066(15) -0.0054(16)
C30 0.0419(19) 0.070(3) 0.055(2) 0.030(2) 0.0194(17) 0.0064(18)
C31 0.054(2) 0.060(2) 0.067(2) 0.028(2) 0.027(2) 0.0228(19)
C32 0.049(2) 0.043(2) 0.052(2) 0.0254(17) 0.0178(16) 0.0065(16)
C33 0.0197(13) 0.0241(14) 0.0266(14) 0.0062(12) 0.0001(11) -0.0045(11)
C34 0.0208(13) 0.0313(15) 0.0341(15) 0.0129(13) 0.0019(11) 0.0033(12)
C35 0.0267(14) 0.0331(16) 0.0375(16) 0.0175(13) 0.0058(12) 0.0072(12)
C36 0.0212(13) 0.0291(15) 0.0240(13) 0.0041(12) 0.0016(11) -0.0026(11)
C37 0.0314(16) 0.063(2) 0.0263(15) 0.0138(15) -0.0005(13) 0.0010(15)
C38 0.0305(15) 0.0473(19) 0.0244(14) 0.0166(14) -0.0019(12) 0.0040(14)
C40 0.0464(19) 0.047(2) 0.0469(19) 0.0148(16) 0.0060(16) 0.0153(16)
C41 0.056(2) 0.058(2) 0.0333(17) 0.0203(16) 0.0151(15) 0.0176(18)
C42 0.077(3) 0.051(2) 0.050(2) 0.0258(18) 0.030(2) 0.0091(19)
C44 0.0313(16) 0.0372(17) 0.0430(17) 0.0237(14) 0.0095(13) 0.0032(13)
C45 0.0368(16) 0.0305(16) 0.0213(14) 0.0048(12) 0.0033(12) -0.0043(13)
C46 0.0333(15) 0.0310(16) 0.0202(13) 0.0044(12) 0.0067(12) -0.0052(12)
C47 0.0340(16) 0.0272(15) 0.0278(14) 0.0064(12) 0.0103(12) -0.0019(12)
C48 0.0514(17) 0.0309(15) 0.0369(15) 0.0153(12) 0.0125(13) -0.0004(13)
C49 0.0578(17) 0.0329(14) 0.0389(14) 0.0171(12) 0.0157(13) -0.0007(12)
C50 0.082(2) 0.0485(17) 0.0423(16) 0.0184(14) 0.0087(15) -0.0172(16)
C51 0.107(3) 0.068(2) 0.0537(19) 0.0175(17) 0.014(2) -0.0192(19)
C52 0.116(3) 0.060(2) 0.076(2) 0.0169(18) 0.047(2) -0.0034(19)
C53 0.097(2) 0.0541(19) 0.106(2) 0.0337(18) 0.0462(19) 0.0194(18)
C54 0.072(2) 0.0432(17) 0.082(2) 0.0264(16) 0.0252(18) 0.0106(15)
C55 0.0381(17) 0.0314(16) 0.0304(15) 0.0089(13) 0.0052(13) 0.0012(13)
C56 0.0297(15) 0.0314(15) 0.0185(13) 0.0051(12) 0.0026(11) -0.0044(12)
C57 0.0302(15) 0.0361(16) 0.0203(13) 0.0104(12) -0.0025(11) -0.0042(12)
C58 0.0241(14) 0.0311(16) 0.0395(16) 0.0184(13) 0.0019(12) 0.0027(12)
C59 0.0348(17) 0.0240(16) 0.060(2) 0.0163(15) 0.0093(15) 0.0026(13)
C60 0.0485(19) 0.0255(16) 0.0292(15) 0.0063(13) -0.0009(13) 0.0066(13)
C61 0.062(2) 0.0299(18) 0.0380(18) 0.0086(14) -0.0098(16) 0.0039(16)
C62 0.092(3) 0.0282(19) 0.048(2) 0.0094(16) -0.019(2) 0.0069(19)
C63 0.103(4) 0.040(2) 0.051(2) 0.0048(18) -0.019(2) 0.033(2)
C64 0.072(3) 0.057(2) 0.057(2) 0.0162(19) 0.002(2) 0.036(2)
C65 0.058(2) 0.044(2) 0.0472(19) 0.0178(16) 0.0059(17) 0.0205(17)
C66 0.0258(14) 0.0250(15) 0.0345(15) 0.0056(12) 0.0100(12) 0.0015(12)
C67 0.0201(13) 0.0209(13) 0.0252(14) 0.0063(12) 0.0009(11) 0.0000(11)
C68 0.0180(12) 0.0182(13) 0.0248(13) 0.0055(11) 0.0007(10) 0.0001(10)
C69 0.0182(13) 0.0222(14) 0.0260(13) 0.0063(11) 0.0046(10) -0.0007(10)
C70 0.0210(13) 0.0213(13) 0.0242(13) 0.0060(11) 0.0043(11) 0.0021(11)
C71 0.0281(15) 0.0188(13) 0.0258(14) 0.0019(11) 0.0054(12) 0.0010(11)
C72 0.0209(13) 0.0179(13) 0.0233(13) 0.0041(11) -0.0008(11) -0.0034(10)
C73 0.0200(13) 0.0193(13) 0.0233(13) 0.0068(11) 0.0031(10) -0.0009(10)
C74 0.0248(14) 0.0249(15) 0.0236(14) 0.0060(12) 0.0037(11) -0.0060(12)
C75 0.0219(13) 0.0202(13) 0.0206(13) 0.0056(11) 0.0017(10) 0.0008(11)
C76 0.0209(14) 0.0251(15) 0.0299(15) 0.0010(12) 0.0025(11) -0.0047(11)
C77 0.0222(13) 0.0214(14) 0.0225(13) 0.0042(11) 0.0015(11) -0.0027(11)
C78 0.0236(13) 0.0208(14) 0.0200(13) 0.0031(11) 0.0031(11) 0.0000(11)
C79 0.0177(12) 0.0216(13) 0.0203(12) 0.0080(11) 0.0015(10) -0.0007(10)
C80 0.0189(13) 0.0220(14) 0.0177(12) 0.0060(11) -0.0005(10) -0.0021(11)
C81 0.0194(13) 0.0183(13) 0.0208(13) 0.0051(11) -0.0017(10) -0.0028(10)
C82 0.0225(13) 0.0183(13) 0.0198(12) 0.0043(11) 0.0022(10) 0.0011(10)
C83 0.0242(14) 0.0196(13) 0.0236(13) 0.0047(11) 0.0024(11) 0.0011(11)
C84 0.0187(13) 0.0230(14) 0.0264(14) 0.0074(11) 0.0029(11) -0.0011(11)
C85 0.0289(16) 0.0456(19) 0.0478(18) 0.0279(16) -0.0060(14) -0.0021(14)
C86 0.0438(19) 0.0410(19) 0.073(2) 0.0320(18) 0.0156(18) 0.0075(15)
C87 0.0328(17) 0.049(2) 0.054(2) 0.0198(17) 0.0060(15) 0.0043(15)
C88 0.0420(18) 0.0339(17) 0.0293(15) 0.0141(14) -0.0075(14) -0.0090(14)
C89 0.0442(19) 0.0395(18) 0.0481(19) 0.0241(16) 0.0032(15) 0.0013(15)
C90 0.0345(17) 0.0412(18) 0.0397(17) 0.0154(15) -0.0001(14) -0.0032(14)
N1 0.0315(13) 0.0294(13) 0.0348(13) 0.0122(11) 0.0094(10) 0.0059(10)
N2 0.0251(11) 0.0249(12) 0.0206(11) 0.0024(9) 0.0036(9) 0.0037(9)
N3 0.0237(12) 0.0245(12) 0.0338(13) 0.0082(10) 0.0003(10) -0.0020(10)
N4 0.0233(12) 0.0293(13) 0.0250(11) 0.0073(10) 0.0000(9) -0.0033(10)
N5 0.0265(12) 0.0253(12) 0.0227(11) 0.0024(10) 0.0069(9) -0.0013(10)
N6 0.0334(14) 0.0259(13) 0.0503(15) 0.0133(12) 0.0147(12) 0.0025(11)
N7 0.0188(11) 0.0215(11) 0.0227(11) 0.0011(9) -0.0005(9) -0.0031(9)
N8 0.0242(12) 0.0261(12) 0.0282(12) 0.0090(10) 0.0007(9) 0.0005(9)
N9 0.0261(12) 0.0261(12) 0.0271(12) 0.0100(10) 0.0023(10) -0.0011(10)
N10 0.0199(11) 0.0209(11) 0.0212(11) 0.0047(9) -0.0010(9) -0.0020(9)
N11 0.0233(12) 0.0300(13) 0.0282(12) 0.0112(10) 0.0021(9) -0.0004(10)
N12 0.0261(12) 0.0389(14) 0.0281(12) 0.0130(11) 0.0032(10) 0.0006(10)
N13 0.0301(12) 0.0284(13) 0.0224(11) 0.0063(10) 0.0044(10) -0.0062(10)
N14 0.0252(12) 0.0260(12) 0.0242(11) 0.0054(10) 0.0057(9) -0.0086(10)
N15 0.0441(15) 0.0273(13) 0.0293(13) 0.0090(11) 0.0092(11) 0.0002(11)
N16 0.0210(11) 0.0205(11) 0.0238(11) 0.0040(9) 0.0036(9) -0.0047(9)
N17 0.0217(11) 0.0258(12) 0.0270(12) 0.0105(10) 0.0009(9) -0.0039(9)
N18 0.0295(13) 0.0225(12) 0.0456(14) 0.0138(11) 0.0080(11) 0.0038(10)
N19 0.0279(13) 0.0361(14) 0.0438(14) 0.0194(12) 0.0020(11) 0.0022(11)
N20 0.0326(13) 0.0322(13) 0.0321(13) 0.0150(11) -0.0011(10) -0.0035(11)
Ni1 0.0231(2) 0.0200(2) 0.0198(2) 0.00189(18) 0.00384(18) -0.00037(18)
Ni2 0.0175(2) 0.0184(2) 0.0206(2) 0.00301(18) -0.00009(17) -0.00295(17)
Ni3 0.0241(3) 0.0226(3) 0.0195(3) 0.0030(3) 0.0051(3) -0.0077(3)
Ni4 0.0174(3) 0.0189(3) 0.0173(3) 0.0043(2) 0.0009(2) -0.0029(2)
O1 0.0242(10) 0.0268(10) 0.0313(10) -0.0029(8) 0.0100(8) -0.0023(8)
O2 0.0256(10) 0.0285(10) 0.0272(10) -0.0038(8) 0.0023(8) -0.0017(8)
O3 0.0235(9) 0.0232(10) 0.0240(10) -0.0013(8) 0.0030(8) -0.0040(8)
O4 0.0324(11) 0.0367(12) 0.0310(11) -0.0024(9) 0.0100(9) -0.0159(9)
O5 0.0265(10) 0.0250(10) 0.0267(10) 0.0013(8) 0.0064(8) -0.0100(8)
O6 0.0313(11) 0.0349(11) 0.0287(11) -0.0031(9) 0.0123(9) -0.0109(9)
O7 0.0220(9) 0.0222(10) 0.0248(9) -0.0018(8) 0.0023(8) -0.0030(8)
O8 0.0211(11) 0.0406(13) 0.0556(14) -0.0211(11) 0.0070(10) -0.0087(9)
O9 0.0196(9) 0.0208(10) 0.0245(9) 0.0044(8) 0.0026(7) -0.0037(7)
O10 0.0222(9) 0.0253(10) 0.0300(10) 0.0014(8) 0.0066(8) -0.0031(8)
O12 0.0249(10) 0.0309(11) 0.0246(10) -0.0026(8) -0.0010(8) 0.0010(8)
O11 0.0218(10) 0.0276(10) 0.0251(9) 0.0005(8) 0.0038(8) 0.0022(8)
O13 0.0324(12) 0.0756(17) 0.0632(15) 0.0470(14) 0.0053(11) 0.0016(11)
O14 0.0479(14) 0.0555(15) 0.0388(12) 0.0246(11) 0.0042(11) -0.0094(11)
O1W 0.084(2) 0.0439(15) 0.0713(18) 0.0191(14) -0.0004(15) 0.0031(14)
F1 0.0331(9) 0.0438(11) 0.0735(13) 0.0342(10) 0.0051(9) 0.0103(8)
C21 0.040(2) 0.072(3) 0.052(2) 0.029(2) 0.0198(17) 0.0139(19)
C17 0.044(2) 0.043(2) 0.082(3) 0.016(2) 0.035(2) 0.0049(18)
F2 0.0575(17) 0.0387(15) 0.133(3) 0.0500(18) 0.0532(18) 0.0233(13)
C17' 0.040(2) 0.072(3) 0.052(2) 0.029(2) 0.0198(17) 0.0139(19)
C21' 0.044(2) 0.043(2) 0.082(3) 0.016(2) 0.035(2) 0.0049(18)
F2' 0.084(9) 0.153(14) 0.165(15) 0.045(12) -0.003(9) -0.011(9)
F3 0.0725(15) 0.0500(13) 0.129(2) 0.0507(14) 0.0524(15) 0.0220(11)
C43 0.0360(17) 0.042(2) 0.053(2) 0.0218(17) 0.0011(15) 0.0047(15)
C39 0.061(2) 0.045(2) 0.0371(18) 0.0118(16) 0.0164(16) 0.0117(17)
F4 0.082(3) 0.037(2) 0.0349(18) 0.0203(16) 0.0251(19) 0.0277(19)
C39' 0.0360(17) 0.042(2) 0.053(2) 0.0218(17) 0.0011(15) 0.0047(15)
C43' 0.061(2) 0.045(2) 0.0371(18) 0.0118(16) 0.0164(16) 0.0117(17)
F4' 0.076(3) 0.048(2) 0.070(3) 0.017(2) 0.021(2) 0.005(2)
F5 0.083(2) 0.082(2) 0.166(3) 0.066(2) -0.006(2) 0.0190(16)
F6 0.0615(14) 0.0419(12) 0.0879(16) 0.0338(11) -0.0043(12) -0.0082(10)
O15 0.114(3) 0.097(3) 0.064(2) 0.024(2) 0.022(2) -0.025(2)
N21 0.080(2) 0.095(3) 0.081(2) 0.032(2) 0.010(2) 0.018(2)
C91 0.081(2) 0.110(3) 0.079(3) 0.022(2) 0.012(2) 0.011(2)
C92 0.042(2) 0.060(2) 0.048(2) 0.0239(19) 0.0065(18) 0.0195(18)
C93 0.105(4) 0.064(3) 0.101(4) 0.019(3) 0.014(3) 0.037(3)
O15' 0.048(4) 0.047(3) 0.040(3) 0.020(3) 0.000(3) 0.029(3)
N21' 0.075(3) 0.081(3) 0.070(3) 0.036(2) 0.013(3) 0.011(2)
C91' 0.072(3) 0.077(3) 0.064(3) 0.027(3) 0.012(3) 0.014(3)
C92' 0.074(3) 0.084(4) 0.074(4) 0.031(4) 0.015(4) 0.016(3)
C93' 0.076(4) 0.084(4) 0.076(4) 0.027(3) 0.019(4) 0.002(3)

loop_
_atom_type_symbol
_atom_type_description
_atom_type_scat_dispersion_real
_atom_type_scat_dispersion_imag
_atom_type_scat_source
C C 0.0181 0.0091 'International Tables Vol C Tables 4.2.6.8 and 6.1.1.4'
H H 0.0000 0.0000 'International Tables Vol C Tables 4.2.6.8 and 6.1.1.4'
N N 0.0311 0.0180 'International Tables Vol C Tables 4.2.6.8 and 6.1.1.4'
O O 0.0492 0.0322 'International Tables Vol C Tables 4.2.6.8 and 6.1.1.4'
F F 0.0727 0.0534 'International Tables Vol C Tables 4.2.6.8 and 6.1.1.4'
Ni Ni -3.0029 0.5091 'International Tables Vol C Tables 4.2.6.8 and 6.1.1.4'

loop_
_geom_angle_atom_site_label_1
_geom_angle_atom_site_label_2
_geom_angle_atom_site_label_3
_geom_angle
_geom_angle_site_symmetry_1
_geom_angle_site_symmetry_3
N1 C1 C2 108.3(2) . .
N1 C1 H1A 110.0 . .
C2 C1 H1A 110.0 . .
N1 C1 H1B 110.0 . .
C2 C1 H1B 110.0 . .
H1A C1 H1B 108.4 . .
N2 C2 C1 108.4(2) . .
N2 C2 H2A 110.0 . .
C1 C2 H2A 110.0 . .
N2 C2 H2B 110.0 . .
C1 C2 H2B 110.0 . .
H2A C2 H2B 108.4 . .
N3 C3 N2 114.5(2) . .
N3 C3 H3A 108.6 . .
N2 C3 H3A 108.6 . .
N3 C3 H3B 108.6 . .
N2 C3 H3B 108.6 . .
H3A C3 H3B 107.6 . .
N3 C4 C5 113.4(2) . .
N3 C4 H4A 108.9 . .
C5 C4 H4A 108.9 . .
N3 C4 H4B 108.9 . .
C5 C4 H4B 108.9 . .
H4A C4 H4B 107.7 . .
C10 C5 C6 116.0(3) . .
C10 C5 C4 121.8(3) . .
C6 C5 C4 122.2(3) . .
C5 C6 C7 121.5(3) . .
C5 C6 H6 119.3 . .
C7 C6 H6 119.3 . .
C8 C7 C6 120.0(3) . .
C8 C7 H7 120.0 . .
C6 C7 H7 120.0 . .
C9 C8 C7 120.1(3) . .
C9 C8 H8 120.0 . .
C7 C8 H8 120.0 . .
C10 C9 C8 118.1(3) . .
C10 C9 H9 120.9 . .
C8 C9 H9 120.9 . .
F1 C10 C9 117.5(3) . .
F1 C10 C5 118.2(2) . .
C9 C10 C5 124.3(3) . .
N3 C11 N4 114.0(2) . .
N3 C11 H11A 108.7 . .
N4 C11 H11A 108.7 . .
N3 C11 H11B 108.7 . .
N4 C11 H11B 108.7 . .
H11A C11 H11B 107.6 . .
N4 C12 C13 107.9(3) . .
N4 C12 H12A 110.1 . .
C13 C12 H12A 110.1 . .
N4 C12 H12B 110.1 . .
C13 C12 H12B 110.1 . .
H12A C12 H12B 108.4 . .
N5 C13 C12 108.2(2) . .
N5 C13 H13A 110.1 . .
C12 C13 H13A 110.1 . .
N5 C13 H13B 110.1 . .
C12 C13 H13B 110.1 . .
H13A C13 H13B 108.4 . .
N6 C14 N5 113.3(2) . .
N6 C14 H14A 108.9 . .
N5 C14 H14A 108.9 . .
N6 C14 H14B 108.9 . .
N5 C14 H14B 108.9 . .
H14A C14 H14B 107.7 . .
N6 C15 C16 111.0(3) . .
N6 C15 H15A 109.4 . .
C16 C15 H15A 109.4 . .
N6 C15 H15B 109.4 . .
C16 C15 H15B 109.4 . .
H15A C15 H15B 108.0 . .
C21 C16 C17 117.0(4) . .
C21 C16 C15 123.2(3) . .
C17 C16 C15 119.8(3) . .
C21 C18 C19 118.3(5) . .
C21 C18 H18 120.9 . .
C19 C18 H18 120.9 . .
C18 C19 C20 121.0(4) . .
C18 C19 H19 119.5 . .
C20 C19 H19 119.5 . .
C17 C20 C19 117.5(4) . .
C17 C20 H20 121.2 . .
C19 C20 H20 121.2 . .
N6 C22 N1 114.1(2) . .
N6 C22 H22A 108.7 . .
N1 C22 H22A 108.7 . .
N6 C22 H22B 108.7 . .
N1 C22 H22B 108.7 . .
H22A C22 H22B 107.6 . .
N7 C23 C24 108.0(2) . .
N7 C23 H23A 110.1 . .
C24 C23 H23A 110.1 . .
N7 C23 H23B 110.1 . .
C24 C23 H23B 110.1 . .
H23A C23 H23B 108.4 . .
N8 C24 C23 108.8(2) . .
N8 C24 H24A 109.9 . .
C23 C24 H24A 109.9 . .
N8 C24 H24B 109.9 . .
C23 C24 H24B 109.9 . .
H24A C24 H24B 108.3 . .
N9 C25 N8 114.2(2) . .
N9 C25 H25A 108.7 . .
N8 C25 H25A 108.7 . .
N9 C25 H25B 108.7 . .
N8 C25 H25B 108.7 . .
H25A C25 H25B 107.6 . .
N9 C26 C27 111.4(2) . .
N9 C26 H26A 109.3 . .
C27 C26 H26A 109.3 . .
N9 C26 H26B 109.3 . .
C27 C26 H26B 109.3 . .
H26A C26 H26B 108.0 . .
C32 C27 C28 116.0(3) . .
C32 C27 C26 123.1(3) . .
C28 C27 C26 120.9(3) . .
C29 C28 C27 121.2(3) . .
C29 C28 H28 119.4 . .
C27 C28 H28 119.4 . .
C30 C29 C28 120.6(3) . .
C30 C29 H29 119.7 . .
C28 C29 H29 119.7 . .
C29 C30 C31 120.5(3) . .
C29 C30 H30 119.8 . .
C31 C30 H30 119.8 . .
C30 C31 C32 117.6(4) . .
C30 C31 H31 121.2 . .
C32 C31 H31 121.2 . .
F3 C32 C27 118.4(3) . .
F3 C32 C31 117.4(3) . .
C27 C32 C31 124.2(3) . .
N9 C33 N10 113.8(2) . .
N9 C33 H33A 108.8 . .
N10 C33 H33A 108.8 . .
N9 C33 H33B 108.8 . .
N10 C33 H33B 108.8 . .
H33A C33 H33B 107.7 . .
N10 C34 C35 108.2(2) . .
N10 C34 H34A 110.0 . .
C35 C34 H34A 110.0 . .
N10 C34 H34B 110.0 . .
C35 C34 H34B 110.0 . .
H34A C34 H34B 108.4 . .
N11 C35 C34 107.9(2) . .
N11 C35 H35A 110.1 . .
C34 C35 H35A 110.1 . .
N11 C35 H35B 110.1 . .
C34 C35 H35B 110.1 . .
H35A C35 H35B 108.4 . .
N12 C36 N7 115.1(2) . .
N12 C36 H36A 108.5 . .
N7 C36 H36A 108.5 . .
N12 C36 H36B 108.5 . .
N7 C36 H36B 108.5 . .
H36A C36 H36B 107.5 . .
N12 C37 C38 113.9(2) . .
N12 C37 H37A 108.8 . .
C38 C37 H37A 108.8 . .
N12 C37 H37B 108.8 . .
C38 C37 H37B 108.8 . .
H37A C37 H37B 107.7 . .
C43 C38 C39 116.3(3) . .
C43 C38 C37 121.9(3) . .
C39 C38 C37 121.6(3) . .
C43 C40 C41 118.9(3) . .
C43 C40 H40 120.5 . .
C41 C40 H40 120.5 . .
C42 C41 C40 120.0(3) . .
C42 C41 H41 120.0 . .
C40 C41 H41 120.0 . .
C39 C42 C41 119.0(3) . .
C39 C42 H42 120.5 . .
C41 C42 H42 120.5 . .
N12 C44 N11 113.5(2) . .
N12 C44 H44A 108.9 . .
N11 C44 H44A 108.9 . .
N12 C44 H44B 108.9 . .
N11 C44 H44B 108.9 . .
H44A C44 H44B 107.7 . .
N13 C45 C46 108.6(2) . .
N13 C45 H45A 110.0 . .
C46 C45 H45A 110.0 . .
N13 C45 H45B 110.0 . .
C46 C45 H45B 110.0 . .
H45A C45 H45B 108.4 . .
N14 C46 C45 108.3(2) . .
N14 C46 H46A 110.0 . .
C45 C46 H46A 110.0 . .
N14 C46 H46B 110.0 . .
C45 C46 H46B 110.0 . .
H46A C46 H46B 108.4 . .
N15 C47 N14 114.2(2) . .
N15 C47 H47A 108.7 . .
N14 C47 H47A 108.7 . .
N15 C47 H47B 108.7 . .
N14 C47 H47B 108.7 . .
H47A C47 H47B 107.6 . .
N15 C48 C49 112.6(2) . .
N15 C48 H48A 109.1 . .
C49 C48 H48A 109.1 . .
N15 C48 H48B 109.1 . .
C49 C48 H48B 109.1 . .
H48A C48 H48B 107.8 . .
C54 C49 C50 117.7(4) . .
C54 C49 C48 122.4(4) . .
C50 C49 C48 119.8(4) . .
C51 C50 C49 120.3(5) . .
C51 C50 H50 119.9 . .
C49 C50 H50 119.9 . .
C52 C51 C50 119.0(5) . .
C52 C51 H51 120.5 . .
C50 C51 H51 120.5 . .
C51 C52 C53 125.2(5) . .
C51 C52 H52 117.4 . .
C53 C52 H52 117.4 . .
C52 C53 C54 114.6(5) . .
C52 C53 H53 122.7 . .
C54 C53 H53 122.7 . .
F5 C54 C49 118.8(4) . .
F5 C54 C53 118.0(5) . .
C49 C54 C53 123.2(5) . .
N15 C55 N13 113.9(2) 2_556 .
N15 C55 H55A 108.8 2_556 .
N13 C55 H55A 108.8 . .
N15 C55 H55B 108.8 2_556 .
N13 C55 H55B 108.8 . .
H55A C55 H55B 107.7 . .
N16 C56 C57 108.5(2) . .
N16 C56 H56A 110.0 . .
C57 C56 H56A 110.0 . .
N16 C56 H56B 110.0 . .
C57 C56 H56B 110.0 . .
H56A C56 H56B 108.4 . .
N17 C57 C56 108.7(2) . .
N17 C57 H57A 109.9 . .
C56 C57 H57A 109.9 . .
N17 C57 H57B 109.9 . .
C56 C57 H57B 109.9 . .
H57A C57 H57B 108.3 . .
N18 C58 N17 113.6(2) . .
N18 C58 H58A 108.8 . .
N17 C58 H58A 108.8 . .
N18 C58 H58B 108.8 . .
N17 C58 H58B 108.8 . .
H58A C58 H58B 107.7 . .
N18 C59 C60 112.9(3) . .
N18 C59 H59A 109.0 . .
C60 C59 H59A 109.0 . .
N18 C59 H59B 109.0 . .
C60 C59 H59B 109.0 . .
H59A C59 H59B 107.8 . .
C65 C60 C61 116.2(3) . .
C65 C60 C59 123.6(3) . .
C61 C60 C59 120.2(3) . .
F6 C61 C62 117.8(3) . .
F6 C61 C60 117.9(3) . .
C62 C61 C60 124.3(4) . .
C61 C62 C63 117.8(4) . .
C61 C62 H62 121.1 . .
C63 C62 H62 121.1 . .
C62 C63 C64 120.4(4) . .
C62 C63 H63 119.8 . .
C64 C63 H63 119.8 . .
C63 C64 C65 119.7(4) . .
C63 C64 H64 120.2 . .
C65 C64 H64 120.2 . .
C60 C65 C64 121.6(4) . .
C60 C65 H65 119.2 . .
C64 C65 H65 119.2 . .
N18 C66 N16 113.8(2) 2_777 .
N18 C66 H66A 108.8 2_777 .
N16 C66 H66A 108.8 . .
N18 C66 H66B 108.8 2_777 .
N16 C66 H66B 108.8 . .
H66A C66 H66B 107.7 . .
O4 C67 O3 125.3(2) . .
O4 C67 C68 118.2(2) . .
O3 C67 C68 116.5(2) . .
C69 C68 C75 119.2(2) . .
C69 C68 C67 120.2(2) . .
C75 C68 C67 120.6(2) . .
C70 C69 C68 120.7(2) . .
C70 C69 H69 119.7 . .
C68 C69 H69 119.7 . .
C69 C70 C72 119.2(2) . .
C69 C70 C71 121.1(2) . .
C72 C70 C71 119.7(2) . .
O2 C71 O1 126.0(2) . .
O2 C71 C70 117.9(2) . .
O1 C71 C70 116.1(2) . .
C70 C72 C73 121.0(2) . .
C70 C72 H72 119.5 . .
C73 C72 H72 119.5 . .
C75 C73 C72 119.1(2) . .
C75 C73 C74 120.2(2) . .
C72 C73 C74 120.6(2) . .
O6 C74 O5 126.1(2) . .
O6 C74 C73 118.1(2) . .
O5 C74 C73 115.8(2) . .
C73 C75 C68 120.9(2) . .
C73 C75 H75 119.6 . .
C68 C75 H75 119.6 . .
O8 C76 O7 126.3(2) . .
O8 C76 C77 117.3(2) . .
O7 C76 C77 116.4(2) . .
C84 C77 C78 119.6(2) . .
C84 C77 C76 118.9(2) . .
C78 C77 C76 121.5(2) . .
C79 C78 C77 120.6(2) . .
C79 C78 H78 119.7 . .
C77 C78 H78 119.7 . .
C81 C79 C78 118.9(2) . .
C81 C79 C80 119.8(2) . .
C78 C79 C80 121.4(2) . .
O10 C80 O9 125.8(2) . .
O10 C80 C79 118.4(2) . .
O9 C80 C79 115.8(2) . .
C79 C81 C82 121.2(2) . .
C79 C81 H81 119.4 . .
C82 C81 H81 119.4 . .
C84 C82 C81 119.0(2) . .
C84 C82 C83 121.8(2) . .
C81 C82 C83 119.1(2) . .
O12 C83 O11 126.1(2) . .
O12 C83 C82 117.0(2) . .
O11 C83 C82 116.9(2) . .
C77 C84 C82 120.6(2) . .
C77 C84 H84 119.7 . .
C82 C84 H84 119.7 . .
O13 C85 N19 125.3(3) . .
O13 C85 H85 117.4 . .
N19 C85 H85 117.4 . .
N19 C86 H86A 109.5 . .
N19 C86 H86B 109.5 . .
H86A C86 H86B 109.5 . .
N19 C86 H86C 109.5 . .
H86A C86 H86C 109.5 . .
H86B C86 H86C 109.5 . .
N19 C87 H87A 109.5 . .
N19 C87 H87B 109.5 . .
H87A C87 H87B 109.5 . .
N19 C87 H87C 109.5 . .
H87A C87 H87C 109.5 . .
H87B C87 H87C 109.5 . .
O14 C88 N20 125.1(3) . .
O14 C88 H88 117.5 . .
N20 C88 H88 117.5 . .
N20 C89 H89A 109.5 . .
N20 C89 H89B 109.5 . .
H89A C89 H89B 109.5 . .
N20 C89 H89C 109.5 . .
H89A C89 H89C 109.5 . .
H89B C89 H89C 109.5 . .
N20 C90 H90A 109.5 . .
N20 C90 H90B 109.5 . .
H90A C90 H90B 109.5 . .
N20 C90 H90C 109.5 . .
H90A C90 H90C 109.5 . .
H90B C90 H90C 109.5 . .
C1 N1 C22 114.8(2) . .
C1 N1 Ni1 105.39(17) . .
C22 N1 Ni1 114.18(19) . .
C1 N1 H1 107.4 . .
C22 N1 H1 107.4 . .
Ni1 N1 H1 107.4 . .
C2 N2 C3 114.1(2) . .
C2 N2 Ni1 106.28(16) . .
C3 N2 Ni1 115.16(17) . .
C2 N2 H2 106.9 . .
C3 N2 H2 107.0 . .
Ni1 N2 H2 106.9 . .
C11 N3 C3 115.7(2) . .
C11 N3 C4 112.5(2) . .
C3 N3 C4 116.2(2) . .
C12 N4 C11 114.6(2) . .
C12 N4 Ni1 105.47(16) . .
C11 N4 Ni1 112.72(17) . .
C12 N4 H4 107.9 . .
C11 N4 H4 107.9 . .
Ni1 N4 H4 107.9 . .
C13 N5 C14 115.3(2) . .
C13 N5 Ni1 106.06(15) . .
C14 N5 Ni1 113.78(18) . .
C13 N5 H5 107.1 . .
C14 N5 H5 107.1 . .
Ni1 N5 H5 107.1 . .
C22 N6 C14 116.8(2) . .
C22 N6 C15 114.2(3) . .
C14 N6 C15 114.9(3) . .
C36 N7 C23 115.1(2) . .
C36 N7 Ni2 115.99(17) . .
C23 N7 Ni2 104.29(16) . .
C36 N7 H7A 107.0 . .
C23 N7 H7A 107.0 . .
Ni2 N7 H7A 107.0 . .
C24 N8 C25 114.6(2) . .
C24 N8 Ni2 105.73(17) . .
C25 N8 Ni2 113.59(17) . .
C24 N8 H8A 107.5 . .
C25 N8 H8A 107.6 . .
Ni2 N8 H8A 107.5 . .
C33 N9 C25 117.5(2) . .
C33 N9 C26 115.1(2) . .
C25 N9 C26 114.8(2) . .
C34 N10 C33 113.8(2) . .
C34 N10 Ni2 106.98(15) . .
C33 N10 Ni2 112.86(16) . .
C34 N10 H10 107.6 . .
C33 N10 H10 107.6 . .
Ni2 N10 H10 107.6 . .
C35 N11 C44 114.7(2) . .
C35 N11 Ni2 105.23(16) . .
C44 N11 Ni2 112.67(18) . .
C35 N11 H11 108.0 . .
C44 N11 H11 108.0 . .
Ni2 N11 H11 108.0 . .
C44 N12 C36 116.7(2) . .
C44 N12 C37 112.2(2) . .
C36 N12 C37 115.9(2) . .
C55 N13 C45 114.3(2) . .
C55 N13 Ni3 112.73(17) . .
C45 N13 Ni3 105.57(18) . .
C55 N13 H13 108.1 . .
C45 N13 H13 108.0 . .
Ni3 N13 H13 108.0 . .
C46 N14 C47 114.6(2) . .
C46 N14 Ni3 105.54(17) . .
C47 N14 Ni3 115.03(16) . .
C46 N14 H14 107.1 . .
C47 N14 H14 107.0 . .
Ni3 N14 H14 107.1 . .
C55 N15 C47 116.4(2) 2_556 .
C55 N15 C48 112.6(2) 2_556 .
C47 N15 C48 114.8(2) . .
C56 N16 C66 114.4(2) . .
C56 N16 Ni4 105.90(16) . .
C66 N16 Ni4 114.86(16) . .
C56 N16 H16 107.1 . .
C66 N16 H16 107.1 . .
Ni4 N16 H16 107.1 . .
C57 N17 C58 114.3(2) . .
C57 N17 Ni4 105.49(17) . .
C58 N17 Ni4 112.17(16) . .
C57 N17 H17 108.3 . .
C58 N17 H17 108.2 . .
Ni4 N17 H17 108.2 . .
C66 N18 C58 118.1(2) 2_777 .
C66 N18 C59 116.2(2) 2_777 .
C58 N18 C59 115.7(2) . .
C85 N19 C86 121.6(3) . .
C85 N19 C87 121.5(3) . .
C86 N19 C87 116.9(3) . .
C88 N20 C89 120.2(3) . .
C88 N20 C90 121.4(3) . .
C89 N20 C90 118.4(2) . .
N5 Ni1 N4 85.48(9) . .
N5 Ni1 N2 178.83(9) . .
N4 Ni1 N2 94.10(9) . .
N5 Ni1 N1 94.81(9) . .
N4 Ni1 N1 179.16(9) . .
N2 Ni1 N1 85.63(9) . .
N5 Ni1 O1 85.98(8) . .
N4 Ni1 O1 88.95(9) . .
N2 Ni1 O1 92.92(8) . .
N1 Ni1 O1 91.86(9) . .
N5 Ni1 O11 92.96(8) . 1_544
N4 Ni1 O11 93.63(9) . 1_544
N2 Ni1 O11 88.15(8) . 1_544
N1 Ni1 O11 85.57(8) . 1_544
O1 Ni1 O11 177.12(7) . 1_544
N7 Ni2 N11 96.91(9) . .
N7 Ni2 N10 177.41(9) . .
N11 Ni2 N10 85.26(9) . .
N7 Ni2 N8 86.30(9) . .
N11 Ni2 N8 175.44(9) . .
N10 Ni2 N8 91.46(9) . .
N7 Ni2 O7 92.32(8) . .
N11 Ni2 O7 89.17(8) . .
N10 Ni2 O7 89.12(8) . .
N8 Ni2 O7 93.94(8) . .
N7 Ni2 O3 85.54(8) . .
N11 Ni2 O3 87.46(8) . .
N10 Ni2 O3 93.16(8) . .
N8 Ni2 O3 89.57(8) . .
O7 Ni2 O3 175.76(7) . .
N13 Ni3 N13 180.00(8) 2_556 .
N13 Ni3 N14 94.33(9) 2_556 .
N13 Ni3 N14 85.67(9) . .
N13 Ni3 N14 85.67(9) 2_556 2_556
N13 Ni3 N14 94.33(9) . 2_556
N14 Ni3 N14 180.0 . 2_556
N13 Ni3 O5 91.72(8) 2_556 .
N13 Ni3 O5 88.28(8) . .
N14 Ni3 O5 87.30(8) . .
N14 Ni3 O5 92.70(8) 2_556 .
N13 Ni3 O5 88.28(8) 2_556 2_556
N13 Ni3 O5 91.72(8) . 2_556
N14 Ni3 O5 92.70(8) . 2_556
N14 Ni3 O5 87.30(8) 2_556 2_556
O5 Ni3 O5 180.0 . 2_556
N16 Ni4 N16 180.000(1) 2_777 .
N16 Ni4 N17 94.54(9) 2_777 .
N16 Ni4 N17 85.46(9) . .
N16 Ni4 N17 85.46(9) 2_777 2_777
N16 Ni4 N17 94.54(9) . 2_777
N17 Ni4 N17 180.000(2) . 2_777
N16 Ni4 O9 87.53(7) 2_777 2_777
N16 Ni4 O9 92.47(7) . 2_777
N17 Ni4 O9 91.13(8) . 2_777
N17 Ni4 O9 88.87(8) 2_777 2_777
N16 Ni4 O9 92.47(7) 2_777 .
N16 Ni4 O9 87.53(7) . .
N17 Ni4 O9 88.87(8) . .
N17 Ni4 O9 91.13(8) 2_777 .
O9 Ni4 O9 180.0 2_777 .
C71 O1 Ni1 131.69(17) . .
C67 O3 Ni2 132.07(16) . .
C74 O5 Ni3 133.33(17) . .
C76 O7 Ni2 131.41(16) . .
C80 O9 Ni4 134.00(16) . .
C83 O11 Ni1 130.47(16) . 1_566
H1C O1W H1D 106.6 . .
C16 C21 C18 122.4(4) . .
C16 C21 H21 118.8 . .
C18 C21 H21 118.8 . .
F2 C17 C20 118.4(4) . .
F2 C17 C16 117.9(3) . .
C20 C17 C16 123.8(4) . .
C38 C43 C40 123.1(3) . .
C38 C43 H43 118.5 . .
C40 C43 H43 118.5 . .
C42 C39 C38 122.8(3) . .
C42 C39 F4 116.1(3) . .
C38 C39 F4 120.0(3) . .
C92 N21 C91 123.4(6) . .
C92 N21 C93 120.3(5) . .
C91 N21 C93 115.7(6) . .
O15 C91 N21 116.4(7) . .
O15 C91 H91A 121.8 . .
N21 C91 H91A 121.8 . .
C91' N21' C92' 123.8(10) . .
C91' N21' C93' 120.2(10) . .
C92' N21' C93' 115.9(9) . .
O15' C91' N21' 120.7(11) . .
O15' C91' H91B 119.6 . .
N21' C91' H91B 119.6 . .
N21' C92' H92D 109.5 . .
N21' C92' H92E 109.5 . .
H92D C92' H92E 109.5 . .
N21' C92' H92F 109.5 . .
H92D C92' H92F 109.5 . .
H92E C92' H92F 109.5 . .
N21' C93' H93D 109.5 . .
N21' C93' H93E 109.5 . .
H93D C93' H93E 109.5 . .
N21' C93' H93F 109.5 . .
H93D C93' H93F 109.5 . .
H93E C93' H93F 109.5 . .

loop_
_geom_bond_atom_site_label_1
_geom_bond_atom_site_label_2
_geom_bond_distance
_geom_bond_site_symmetry_2
C1 N1 1.488(4) .
C1 C2 1.527(4) .
C1 H1A 0.9900 .
C1 H1B 0.9900 .
C2 N2 1.475(4) .
C2 H2A 0.9900 .
C2 H2B 0.9900 .
C3 N3 1.451(4) .
C3 N2 1.482(3) .
C3 H3A 0.9900 .
C3 H3B 0.9900 .
C4 N3 1.479(4) .
C4 C5 1.504(4) .
C4 H4A 0.9900 .
C4 H4B 0.9900 .
C5 C10 1.383(4) .
C5 C6 1.384(4) .
C6 C7 1.391(4) .
C6 H6 0.9500 .
C7 C8 1.380(4) .
C7 H7 0.9500 .
C8 C9 1.380(4) .
C8 H8 0.9500 .
C9 C10 1.373(4) .
C9 H9 0.9500 .
C10 F1 1.362(3) .
C11 N3 1.447(4) .
C11 N4 1.490(4) .
C11 H11A 0.9900 .
C11 H11B 0.9900 .
C12 N4 1.478(3) .
C12 C13 1.518(4) .
C12 H12A 0.9900 .
C12 H12B 0.9900 .
C13 N5 1.467(4) .
C13 H13A 0.9900 .
C13 H13B 0.9900 .
C14 N6 1.447(4) .
C14 N5 1.484(4) .
C14 H14A 0.9900 .
C14 H14B 0.9900 .
C15 N6 1.481(4) .
C15 C16 1.500(5) .
C15 H15A 0.9900 .
C15 H15B 0.9900 .
C16 C21 1.372(5) .
C16 C17 1.377(5) .
C18 C21 1.381(6) .
C18 C19 1.386(7) .
C18 H18 0.9500 .
C19 C20 1.393(8) .
C19 H19 0.9500 .
C20 C17 1.362(6) .
C20 H20 0.9500 .
C22 N6 1.441(4) .
C22 N1 1.494(4) .
C22 H22A 0.9900 .
C22 H22B 0.9900 .
C23 N7 1.479(4) .
C23 C24 1.525(4) .
C23 H23A 0.9900 .
C23 H23B 0.9900 .
C24 N8 1.484(4) .
C24 H24A 0.9900 .
C24 H24B 0.9900 .
C25 N9 1.449(4) .
C25 N8 1.494(3) .
C25 H25A 0.9900 .
C25 H25B 0.9900 .
C26 N9 1.472(4) .
C26 C27 1.517(4) .
C26 H26A 0.9900 .
C26 H26B 0.9900 .
C27 C32 1.371(5) .
C27 C28 1.397(4) .
C28 C29 1.380(5) .
C28 H28 0.9500 .
C29 C30 1.363(5) .
C29 H29 0.9500 .
C30 C31 1.380(5) .
C30 H30 0.9500 .
C31 C32 1.386(5) .
C31 H31 0.9500 .
C32 F3 1.351(4) .
C33 N9 1.445(4) .
C33 N10 1.476(3) .
C33 H33A 0.9900 .
C33 H33B 0.9900 .
C34 N10 1.474(3) .
C34 C35 1.525(4) .
C34 H34A 0.9900 .
C34 H34B 0.9900 .
C35 N11 1.474(4) .
C35 H35A 0.9900 .
C35 H35B 0.9900 .
C36 N12 1.444(4) .
C36 N7 1.476(3) .
C36 H36A 0.9900 .
C36 H36B 0.9900 .
C37 N12 1.472(4) .
C37 C38 1.509(4) .
C37 H37A 0.9900 .
C37 H37B 0.9900 .
C38 C43 1.370(5) .
C38 C39 1.386(5) .
C40 C43 1.377(5) .
C40 C41 1.381(5) .
C40 H40 0.9500 .
C41 C42 1.380(5) .
C41 H41 0.9500 .
C42 C39 1.374(5) .
C42 H42 0.9500 .
C44 N12 1.438(4) .
C44 N11 1.486(3) .
C44 H44A 0.9900 .
C44 H44B 0.9900 .
C45 N13 1.483(3) .
C45 C46 1.517(4) .
C45 H45A 0.9900 .
C45 H45B 0.9900 .
C46 N14 1.474(4) .
C46 H46A 0.9900 .
C46 H46B 0.9900 .
C47 N15 1.455(4) .
C47 N14 1.482(4) .
C47 H47A 0.9900 .
C47 H47B 0.9900 .
C48 N15 1.474(4) .
C48 C49 1.511(4) .
C48 H48A 0.9900 .
C48 H48B 0.9900 .
C49 C54 1.353(6) .
C49 C50 1.410(5) .
C50 C51 1.380(6) .
C50 H50 0.9500 .
C51 C52 1.324(7) .
C51 H51 0.9500 .
C52 C53 1.372(8) .
C52 H52 0.9500 .
C53 C54 1.418(6) .
C53 H53 0.9500 .
C54 F5 1.327(5) .
C55 N15 1.451(4) 2_556
C55 N13 1.473(4) .
C55 H55A 0.9900 .
C55 H55B 0.9900 .
C56 N16 1.469(3) .
C56 C57 1.518(4) .
C56 H56A 0.9900 .
C56 H56B 0.9900 .
C57 N17 1.474(3) .
C57 H57A 0.9900 .
C57 H57B 0.9900 .
C58 N18 1.442(4) .
C58 N17 1.488(4) .
C58 H58A 0.9900 .
C58 H58B 0.9900 .
C59 N18 1.466(4) .
C59 C60 1.519(4) .
C59 H59A 0.9900 .
C59 H59B 0.9900 .
C60 C65 1.376(5) .
C60 C61 1.383(4) .
C61 F6 1.371(4) .
C61 C62 1.372(5) .
C62 C63 1.379(6) .
C62 H62 0.9500 .
C63 C64 1.380(6) .
C63 H63 0.9500 .
C64 C65 1.391(5) .
C64 H64 0.9500 .
C65 H65 0.9500 .
C66 N18 1.436(4) 2_777
C66 N16 1.485(4) .
C66 H66A 0.9900 .
C66 H66B 0.9900 .
C67 O4 1.251(3) .
C67 O3 1.263(3) .
C67 C68 1.510(3) .
C68 C69 1.393(4) .
C68 C75 1.395(4) .
C69 C70 1.390(4) .
C69 H69 0.9500 .
C70 C72 1.391(4) .
C70 C71 1.514(4) .
C71 O2 1.251(3) .
C71 O1 1.267(3) .
C72 C73 1.391(4) .
C72 H72 0.9500 .
C73 C75 1.386(4) .
C73 C74 1.512(3) .
C74 O6 1.252(3) .
C74 O5 1.271(3) .
C75 H75 0.9500 .
C76 O8 1.242(3) .
C76 O7 1.273(3) .
C76 C77 1.515(4) .
C77 C84 1.386(4) .
C77 C78 1.395(4) .
C78 C79 1.394(4) .
C78 H78 0.9500 .
C79 C81 1.391(4) .
C79 C80 1.518(3) .
C80 O10 1.253(3) .
C80 O9 1.263(3) .
C81 C82 1.393(4) .
C81 H81 0.9500 .
C82 C84 1.392(4) .
C82 C83 1.510(4) .
C83 O12 1.251(3) .
C83 O11 1.273(3) .
C84 H84 0.9500 .
C85 O13 1.229(4) .
C85 N19 1.324(4) .
C85 H85 0.9500 .
C86 N19 1.443(4) .
C86 H86A 0.9800 .
C86 H86B 0.9800 .
C86 H86C 0.9800 .
C87 N19 1.460(4) .
C87 H87A 0.9800 .
C87 H87B 0.9800 .
C87 H87C 0.9800 .
C88 O14 1.229(4) .
C88 N20 1.329(4) .
C88 H88 0.9500 .
C89 N20 1.448(4) .
C89 H89A 0.9800 .
C89 H89B 0.9800 .
C89 H89C 0.9800 .
C90 N20 1.453(4) .
C90 H90A 0.9800 .
C90 H90B 0.9800 .
C90 H90C 0.9800 .
N1 Ni1 2.069(2) .
N1 H1 0.9100 .
N2 Ni1 2.063(2) .
N2 H2 0.9100 .
N4 Ni1 2.058(2) .
N4 H4 0.9100 .
N5 Ni1 2.051(2) .
N5 H5 0.9100 .
N7 Ni2 2.053(2) .
N7 H7A 0.9100 .
N8 Ni2 2.063(2) .
N8 H8A 0.9100 .
N10 Ni2 2.061(2) .
N10 H10 0.9101 .
N11 Ni2 2.054(2) .
N11 H11 0.9100 .
N13 Ni3 2.057(2) .
N13 H13 0.9100 .
N14 Ni3 2.069(2) .
N14 H14 0.9100 .
N15 C55 1.451(4) 2_556
N16 Ni4 2.065(2) .
N16 H16 0.9100 .
N17 Ni4 2.065(2) .
N17 H17 0.9100 .
N18 C66 1.436(4) 2_777
Ni1 O1 2.1068(18) .
Ni1 O11 2.1435(18) 1_544
Ni2 O7 2.1203(17) .
Ni2 O3 2.1203(17) .
Ni3 N13 2.057(2) 2_556
Ni3 N14 2.069(2) 2_556
Ni3 O5 2.1085(17) .
Ni3 O5 2.1085(17) 2_556
Ni4 N16 2.065(2) 2_777
Ni4 N17 2.065(2) 2_777
Ni4 O9 2.1219(16) 2_777
Ni4 O9 2.1219(16) .
O11 Ni1 2.1435(18) 1_566
O1W H1C 0.8661 .
O1W H1D 0.8698 .
C21 H21 0.9500 .
C17 F2 1.342(5) .
C43 H43 0.9500 .
C39 F4 1.406(5) .
O15 C91 1.251(8) .
N21 C92 1.429(6) .
N21 C91 1.458(7) .
N21 C93 1.491(7) .
C91 H91A 0.9500 .
C92 H92A 0.9800 .
C92 H92B 0.9800 .
C92 H92C 0.9800 .
C93 H93A 0.9800 .
C93 H93B 0.9800 .
C93 H93C 0.9800 .
O15' C91' 1.214(9) .
N21' C91' 1.425(9) .
N21' C92' 1.466(10) .
N21' C93' 1.470(9) .
C91' H91B 0.9500 .
C92' H92D 0.9800 .
C92' H92E 0.9800 .
C92' H92F 0.9800 .
C93' H93D 0.9800 .
C93' H93E 0.9800 .
C93' H93F 0.9800 .

loop_
_geom_hbond_atom_site_label_D
_geom_hbond_atom_site_label_H
_geom_hbond_atom_site_label_A
_geom_hbond_distance_DH
_geom_hbond_distance_HA
_geom_hbond_distance_DA
_geom_hbond_angle_DHA
_geom_hbond_site_symmetry_A
O1W H1D O10 0.87 1.92 2.791(3) 174.9 2_666
O1W H1C F6 0.87 2.33 3.140(4) 155.7 2_666
N17 H17 O13 0.91 2.24 3.065(3) 150.2 1_556
N16 H16 O10 0.91 2.05 2.895(3) 153.1 2_777
N14 H14 O6 0.91 2.02 2.852(3) 151.5 2_556
N13 H13 O14 0.91 2.13 2.943(3) 147.9 .
N10 H10 O4 0.91 2.10 2.917(3) 149.0 .
N7 H7A O8 0.91 1.95 2.797(3) 153.9 .
N5 H5 O12 0.91 1.97 2.809(3) 151.8 1_544
N2 H2 O2 0.91 2.04 2.877(3) 153.1 .

loop_
_geom_torsion_atom_site_label_1
_geom_torsion_atom_site_label_2
_geom_torsion_atom_site_label_3
_geom_torsion_atom_site_label_4
_geom_torsion
_geom_torsion_site_symmetry_1
_geom_torsion_site_symmetry_4
N1 C1 C2 N2 57.6(3) . .
N3 C4 C5 C10 79.8(3) . .
N3 C4 C5 C6 -101.3(3) . .
C10 C5 C6 C7 -1.8(4) . .
C4 C5 C6 C7 179.3(3) . .
C5 C6 C7 C8 -0.6(4) . .
C6 C7 C8 C9 1.9(4) . .
C7 C8 C9 C10 -0.7(5) . .
C8 C9 C10 F1 177.4(3) . .
C8 C9 C10 C5 -1.9(5) . .
C6 C5 C10 F1 -176.2(2) . .
C4 C5 C10 F1 2.7(4) . .
C6 C5 C10 C9 3.1(4) . .
C4 C5 C10 C9 -178.0(3) . .
N4 C12 C13 N5 -58.4(3) . .
N6 C15 C16 C21 98.7(4) . .
N6 C15 C16 C17 -79.8(4) . .
C21 C18 C19 C20 -2.0(6) . .
C18 C19 C20 C17 2.5(7) . .
N7 C23 C24 N8 58.2(3) . .
N9 C26 C27 C32 104.2(3) . .
N9 C26 C27 C28 -76.1(3) . .
C32 C27 C28 C29 1.9(4) . .
C26 C27 C28 C29 -177.8(3) . .
C27 C28 C29 C30 -1.0(5) . .
C28 C29 C30 C31 -0.7(6) . .
C29 C30 C31 C32 1.4(6) . .
C28 C27 C32 F3 178.1(3) . .
C26 C27 C32 F3 -2.2(5) . .
C28 C27 C32 C31 -1.2(5) . .
C26 C27 C32 C31 178.5(3) . .
C30 C31 C32 F3 -179.7(3) . .
C30 C31 C32 C27 -0.5(6) . .
N10 C34 C35 N11 -57.4(3) . .
N12 C37 C38 C43 -132.0(3) . .
N12 C37 C38 C39 53.7(4) . .
C43 C40 C41 C42 1.6(5) . .
C40 C41 C42 C39 -1.4(6) . .
N13 C45 C46 N14 58.1(3) . .
N15 C48 C49 C54 72.0(4) . .
N15 C48 C49 C50 -111.5(3) . .
C54 C49 C50 C51 0.2(5) . .
C48 C49 C50 C51 -176.4(3) . .
C49 C50 C51 C52 -1.7(6) . .
C50 C51 C52 C53 2.4(7) . .
C51 C52 C53 C54 -1.5(7) . .
C50 C49 C54 F5 -178.2(3) . .
C48 C49 C54 F5 -1.6(5) . .
C50 C49 C54 C53 0.7(5) . .
C48 C49 C54 C53 177.2(3) . .
C52 C53 C54 F5 178.7(4) . .
C52 C53 C54 C49 -0.1(6) . .
N16 C56 C57 N17 -57.7(3) . .
N18 C59 C60 C65 -12.0(4) . .
N18 C59 C60 C61 168.9(3) . .
C65 C60 C61 F6 179.8(3) . .
C59 C60 C61 F6 -0.9(4) . .
C65 C60 C61 C62 0.1(5) . .
C59 C60 C61 C62 179.3(3) . .
F6 C61 C62 C63 179.4(3) . .
C60 C61 C62 C63 -0.9(5) . .
C61 C62 C63 C64 0.6(6) . .
C62 C63 C64 C65 0.5(6) . .
C61 C60 C65 C64 1.0(5) . .
C59 C60 C65 C64 -178.2(3) . .
C63 C64 C65 C60 -1.3(6) . .
O4 C67 C68 C69 1.0(4) . .
O3 C67 C68 C69 180.0(2) . .
O4 C67 C68 C75 -175.3(3) . .
O3 C67 C68 C75 3.6(4) . .
C75 C68 C69 C70 0.5(4) . .
C67 C68 C69 C70 -175.9(2) . .
C68 C69 C70 C72 -0.3(4) . .
C68 C69 C70 C71 178.3(3) . .
C69 C70 C71 O2 -160.1(3) . .
C72 C70 C71 O2 18.5(4) . .
C69 C70 C71 O1 19.5(4) . .
C72 C70 C71 O1 -161.8(3) . .
C69 C70 C72 C73 -0.1(4) . .
C71 C70 C72 C73 -178.7(3) . .
C70 C72 C73 C75 0.3(4) . .
C70 C72 C73 C74 176.6(3) . .
C75 C73 C74 O6 5.8(4) . .
C72 C73 C74 O6 -170.5(3) . .
C75 C73 C74 O5 -174.7(2) . .
C72 C73 C74 O5 9.1(4) . .
C72 C73 C75 C68 -0.1(4) . .
C74 C73 C75 C68 -176.4(2) . .
C69 C68 C75 C73 -0.3(4) . .
C67 C68 C75 C73 176.1(2) . .
O8 C76 C77 C84 14.2(4) . .
O7 C76 C77 C84 -166.7(3) . .
O8 C76 C77 C78 -165.6(3) . .
O7 C76 C77 C78 13.5(4) . .
C84 C77 C78 C79 -2.0(4) . .
C76 C77 C78 C79 177.8(3) . .
C77 C78 C79 C81 2.3(4) . .
C77 C78 C79 C80 -177.6(2) . .
C81 C79 C80 O10 166.2(2) . .
C78 C79 C80 O10 -13.9(4) . .
C81 C79 C80 O9 -14.7(4) . .
C78 C79 C80 O9 165.2(2) . .
C78 C79 C81 C82 0.3(4) . .
C80 C79 C81 C82 -179.8(2) . .
C79 C81 C82 C84 -3.1(4) . .
C79 C81 C82 C83 175.7(2) . .
C84 C82 C83 O12 160.7(3) . .
C81 C82 C83 O12 -18.0(4) . .
C84 C82 C83 O11 -19.1(4) . .
C81 C82 C83 O11 162.2(2) . .
C78 C77 C84 C82 -0.9(4) . .
C76 C77 C84 C82 179.3(2) . .
C81 C82 C84 C77 3.5(4) . .
C83 C82 C84 C77 -175.3(2) . .
C2 C1 N1 C22 -168.8(2) . .
C2 C1 N1 Ni1 -42.3(3) . .
N6 C22 N1 C1 175.0(2) . .
N6 C22 N1 Ni1 53.1(3) . .
C1 C2 N2 C3 -169.2(2) . .
C1 C2 N2 Ni1 -41.2(2) . .
N3 C3 N2 C2 176.8(2) . .
N3 C3 N2 Ni1 53.5(3) . .
N4 C11 N3 C3 72.8(3) . .
N4 C11 N3 C4 -64.0(3) . .
N2 C3 N3 C11 -68.8(3) . .
N2 C3 N3 C4 66.5(3) . .
C5 C4 N3 C11 -165.6(2) . .
C5 C4 N3 C3 57.8(3) . .
C13 C12 N4 C11 167.2(2) . .
C13 C12 N4 Ni1 42.7(2) . .
N3 C11 N4 C12 180.0(2) . .
N3 C11 N4 Ni1 -59.4(3) . .
C12 C13 N5 C14 168.9(2) . .
C12 C13 N5 Ni1 42.1(3) . .
N6 C14 N5 C13 179.9(2) . .
N6 C14 N5 Ni1 -57.2(3) . .
N1 C22 N6 C14 -70.5(3) . .
N1 C22 N6 C15 67.4(3) . .
N5 C14 N6 C22 72.9(3) . .
N5 C14 N6 C15 -64.8(3) . .
C16 C15 N6 C22 162.7(3) . .
C16 C15 N6 C14 -58.5(3) . .
N12 C36 N7 C23 168.0(2) . .
N12 C36 N7 Ni2 45.9(3) . .
C24 C23 N7 C36 -174.6(2) . .
C24 C23 N7 Ni2 -46.4(2) . .
C23 C24 N8 C25 -163.4(2) . .
C23 C24 N8 Ni2 -37.5(3) . .
N9 C25 N8 C24 179.3(2) . .
N9 C25 N8 Ni2 57.6(3) . .
N10 C33 N9 C25 68.1(3) . .
N10 C33 N9 C26 -71.8(3) . .
N8 C25 N9 C33 -65.6(3) . .
N8 C25 N9 C26 74.4(3) . .
C27 C26 N9 C33 -61.6(3) . .
C27 C26 N9 C25 157.4(2) . .
C35 C34 N10 C33 163.1(2) . .
C35 C34 N10 Ni2 37.7(2) . .
N9 C33 N10 C34 176.2(2) . .
N9 C33 N10 Ni2 -61.6(2) . .
C34 C35 N11 C44 170.3(2) . .
C34 C35 N11 Ni2 45.9(2) . .
N12 C44 N11 C35 -176.6(2) . .
N12 C44 N11 Ni2 -56.2(3) . .
N11 C44 N12 C36 76.0(3) . .
N11 C44 N12 C37 -61.3(3) . .
N7 C36 N12 C44 -69.3(3) . .
N7 C36 N12 C37 66.4(3) . .
C38 C37 N12 C44 -149.5(3) . .
C38 C37 N12 C36 72.9(3) . .
N15 C55 N13 C45 -179.8(2) 2_556 .
N15 C55 N13 Ni3 59.6(3) 2_556 .
C46 C45 N13 C55 -166.2(2) . .
C46 C45 N13 Ni3 -41.7(2) . .
C45 C46 N14 C47 -169.9(2) . .
C45 C46 N14 Ni3 -42.3(2) . .
N15 C47 N14 C46 175.0(2) . .
N15 C47 N14 Ni3 52.4(3) . .
N14 C47 N15 C55 -68.1(3) . 2_556
N14 C47 N15 C48 66.6(3) . .
C49 C48 N15 C55 -155.3(3) . 2_556
C49 C48 N15 C47 68.3(4) . .
C57 C56 N16 C66 169.1(2) . .
C57 C56 N16 Ni4 41.5(2) . .
N18 C66 N16 C56 -175.3(2) 2_777 .
N18 C66 N16 Ni4 -52.5(3) 2_777 .
C56 C57 N17 C58 165.5(2) . .
C56 C57 N17 Ni4 41.8(2) . .
N18 C58 N17 C57 -178.2(2) . .
N18 C58 N17 Ni4 -58.2(2) . .
N17 C58 N18 C66 72.8(3) . 2_777
N17 C58 N18 C59 -71.6(3) . .
C60 C59 N18 C66 110.6(3) . 2_777
C60 C59 N18 C58 -104.3(3) . .
O13 C85 N19 C86 0.1(5) . .
O13 C85 N19 C87 -178.4(3) . .
O14 C88 N20 C89 1.5(4) . .
O14 C88 N20 C90 178.3(3) . .
C13 N5 Ni1 N4 -14.69(18) . .
C14 N5 Ni1 N4 -142.47(18) . .
C13 N5 Ni1 N2 54(5) . .
C14 N5 Ni1 N2 -73(5) . .
C13 N5 Ni1 N1 166.10(18) . .
C14 N5 Ni1 N1 38.33(18) . .
C13 N5 Ni1 O1 74.57(18) . .
C14 N5 Ni1 O1 -53.20(17) . .
C13 N5 Ni1 O11 -108.11(18) . 1_544
C14 N5 Ni1 O11 124.12(17) . 1_544
C12 N4 Ni1 N5 -15.71(18) . .
C11 N4 Ni1 N5 -141.46(19) . .
C12 N4 Ni1 N2 165.38(18) . .
C11 N4 Ni1 N2 39.63(19) . .
C12 N4 Ni1 N1 94(6) . .
C11 N4 Ni1 N1 -31(7) . .
C12 N4 Ni1 O1 -101.76(18) . .
C11 N4 Ni1 O1 132.49(18) . .
C12 N4 Ni1 O11 76.98(18) . 1_544
C11 N4 Ni1 O11 -48.77(18) . 1_544
C2 N2 Ni1 N5 126(5) . .
C3 N2 Ni1 N5 -106(5) . .
C2 N2 Ni1 N4 -164.95(17) . .
C3 N2 Ni1 N4 -37.58(18) . .
C2 N2 Ni1 N1 14.26(17) . .
C3 N2 Ni1 N1 141.62(18) . .
C2 N2 Ni1 O1 105.90(17) . .
C3 N2 Ni1 O1 -126.74(17) . .
C2 N2 Ni1 O11 -71.43(17) . 1_544
C3 N2 Ni1 O11 55.93(17) . 1_544
C1 N1 Ni1 N5 -163.20(18) . .
C22 N1 Ni1 N5 -36.3(2) . .
C1 N1 Ni1 N4 87(6) . .
C22 N1 Ni1 N4 -146(6) . .
C1 N1 Ni1 N2 15.71(18) . .
C22 N1 Ni1 N2 142.6(2) . .
C1 N1 Ni1 O1 -77.08(18) . .
C22 N1 Ni1 O1 49.77(19) . .
C1 N1 Ni1 O11 104.19(18) . 1_544
C22 N1 Ni1 O11 -128.95(19) . 1_544
C36 N7 Ni2 N11 -28.65(18) . .
C23 N7 Ni2 N11 -156.30(16) . .
C36 N7 Ni2 N10 118.1(19) . .
C23 N7 Ni2 N10 -10(2) . .
C36 N7 Ni2 N8 148.10(18) . .
C23 N7 Ni2 N8 20.45(16) . .
C36 N7 Ni2 O7 -118.10(17) . .
C23 N7 Ni2 O7 114.25(16) . .
C36 N7 Ni2 O3 58.24(17) . .
C23 N7 Ni2 O3 -69.41(16) . .
C35 N11 Ni2 N7 158.56(16) . .
C44 N11 Ni2 N7 32.9(2) . .
C35 N11 Ni2 N10 -20.02(17) . .
C44 N11 Ni2 N10 -145.67(19) . .
C35 N11 Ni2 N8 24.0(12) . .
C44 N11 Ni2 N8 -101.7(11) . .
C35 N11 Ni2 O7 -109.20(17) . .
C44 N11 Ni2 O7 125.15(19) . .
C35 N11 Ni2 O3 73.36(17) . .
C44 N11 Ni2 O3 -52.29(19) . .
C34 N10 Ni2 N7 -157.0(18) . .
C33 N10 Ni2 N7 77.0(19) . .
C34 N10 Ni2 N11 -10.09(16) . .
C33 N10 Ni2 N11 -136.07(17) . .
C34 N10 Ni2 N8 173.08(16) . .
C33 N10 Ni2 N8 47.10(17) . .
C34 N10 Ni2 O7 79.15(16) . .
C33 N10 Ni2 O7 -46.83(17) . .
C34 N10 Ni2 O3 -97.27(16) . .
C33 N10 Ni2 O3 136.75(17) . .
C24 N8 Ni2 N7 9.52(17) . .
C25 N8 Ni2 N7 136.05(18) . .
C24 N8 Ni2 N11 144.4(10) . .
C25 N8 Ni2 N11 -89.0(11) . .
C24 N8 Ni2 N10 -171.78(17) . .
C25 N8 Ni2 N10 -45.24(18) . .
C24 N8 Ni2 O7 -82.56(17) . .
C25 N8 Ni2 O7 43.97(18) . .
C24 N8 Ni2 O3 95.08(17) . .
C25 N8 Ni2 O3 -138.39(18) . .
C55 N13 Ni3 N13 19(100) . 2_556
C45 N13 Ni3 N13 -107(100) . 2_556
C55 N13 Ni3 N14 139.95(18) . .
C45 N13 Ni3 N14 14.56(16) . .
C55 N13 Ni3 N14 -40.05(18) . 2_556
C45 N13 Ni3 N14 -165.44(16) . 2_556
C55 N13 Ni3 O5 -132.62(18) . .
C45 N13 Ni3 O5 101.98(16) . .
C55 N13 Ni3 O5 47.38(18) . 2_556
C45 N13 Ni3 O5 -78.02(16) . 2_556
C46 N14 Ni3 N13 -164.60(16) . 2_556
C47 N14 Ni3 N13 -37.29(18) . 2_556
C46 N14 Ni3 N13 15.40(16) . .
C47 N14 Ni3 N13 142.71(18) . .
C46 N14 Ni3 N14 79(100) . 2_556
C47 N14 Ni3 N14 -154(100) . 2_556
C46 N14 Ni3 O5 -73.07(16) . .
C47 N14 Ni3 O5 54.24(17) . .
C46 N14 Ni3 O5 106.93(16) . 2_556
C47 N14 Ni3 O5 -125.76(17) . 2_556
C56 N16 Ni4 N16 81(100) . 2_777
C66 N16 Ni4 N16 -46(100) . 2_777
C56 N16 Ni4 N17 -14.81(16) . .
C66 N16 Ni4 N17 -142.05(17) . .
C56 N16 Ni4 N17 165.19(16) . 2_777
C66 N16 Ni4 N17 37.95(17) . 2_777
C56 N16 Ni4 O9 -105.75(16) . 2_777
C66 N16 Ni4 O9 127.01(17) . 2_777
C56 N16 Ni4 O9 74.25(16) . .
C66 N16 Ni4 O9 -52.99(17) . .
C57 N17 Ni4 N16 164.98(16) . 2_777
C58 N17 Ni4 N16 39.96(18) . 2_777
C57 N17 Ni4 N16 -15.02(16) . .
C58 N17 Ni4 N16 -140.04(18) . .
C57 N17 Ni4 N17 -86(100) . 2_777
C58 N17 Ni4 N17 149(100) . 2_777
C57 N17 Ni4 O9 77.37(16) . 2_777
C58 N17 Ni4 O9 -47.64(17) . 2_777
C57 N17 Ni4 O9 -102.63(16) . .
C58 N17 Ni4 O9 132.36(17) . .
O2 C71 O1 Ni1 -25.9(5) . .
C70 C71 O1 Ni1 154.47(19) . .
N5 Ni1 O1 C71 -160.8(3) . .
N4 Ni1 O1 C71 -75.3(3) . .
N2 Ni1 O1 C71 18.7(3) . .
N1 Ni1 O1 C71 104.5(3) . .
O11 Ni1 O1 C71 130.7(14) 1_544 .
O4 C67 O3 Ni2 1.0(4) . .
C68 C67 O3 Ni2 -177.79(17) . .
N7 Ni2 O3 C67 155.8(2) . .
N11 Ni2 O3 C67 -107.1(2) . .
N10 Ni2 O3 C67 -22.0(2) . .
N8 Ni2 O3 C67 69.4(2) . .
O7 Ni2 O3 C67 -144.4(9) . .
O6 C74 O5 Ni3 3.9(5) . .
C73 C74 O5 Ni3 -175.56(18) . .
N13 Ni3 O5 C74 -86.0(3) 2_556 .
N13 Ni3 O5 C74 94.0(3) . .
N14 Ni3 O5 C74 179.8(3) . .
N14 Ni3 O5 C74 -0.2(3) 2_556 .
O5 Ni3 O5 C74 100(100) 2_556 .
O8 C76 O7 Ni2 1.3(5) . .
C77 C76 O7 Ni2 -177.81(17) . .
N7 Ni2 O7 C76 -8.0(3) . .
N11 Ni2 O7 C76 -104.9(2) . .
N10 Ni2 O7 C76 169.8(2) . .
N8 Ni2 O7 C76 78.4(3) . .
O3 Ni2 O7 C76 -67.7(11) . .
O10 C80 O9 Ni4 -4.6(4) . .
C79 C80 O9 Ni4 176.37(16) . .
N16 Ni4 O9 C80 12.6(2) 2_777 .
N16 Ni4 O9 C80 -167.4(2) . .
N17 Ni4 O9 C80 -81.9(2) . .
N17 Ni4 O9 C80 98.1(2) 2_777 .
O9 Ni4 O9 C80 95(100) 2_777 .
O12 C83 O11 Ni1 12.8(4) . 1_566
C82 C83 O11 Ni1 -167.45(16) . 1_566
C17 C16 C21 C18 1.6(5) . .
C15 C16 C21 C18 -177.0(3) . .
C19 C18 C21 C16 -0.1(5) . .
C19 C20 C17 F2 -179.9(4) . .
C19 C20 C17 C16 -0.9(6) . .
C21 C16 C17 F2 177.9(3) . .
C15 C16 C17 F2 -3.5(5) . .
C21 C16 C17 C20 -1.1(5) . .
C15 C16 C17 C20 177.6(4) . .
C39 C38 C43 C40 -0.8(5) . .
C37 C38 C43 C40 -175.4(3) . .
C41 C40 C43 C38 -0.4(5) . .
C41 C42 C39 C38 0.1(6) . .
C41 C42 C39 F4 167.9(4) . .
C43 C38 C39 C42 1.0(5) . .
C37 C38 C39 C42 175.6(3) . .
C43 C38 C39 F4 -166.4(3) . .
C37 C38 C39 F4 8.2(5) . .
C92 N21 C91 O15 -4.3(10) . .
C93 N21 C91 O15 -174.9(6) . .
C92' N21' C91' O15' 0.5(19) . .
C93' N21' C91' O15' -175.8(11) . .
